data_4131829
loop_
_publ_author_name
'Li, Qi'
'Lambright, Kelly J.'
'Taylor, Michael G.'
'Kirschbaum, Kristin'
'Luo, Tian-Yi'
'Zhao, Jianbo'
'Mpourmpakis, Giannis'
'Mokashi-Punekar, Soumitra'
'Rosi, Nathaniel L.'
'Jin, Rongchao'

_publ_section_title
;
 Reconstructing the Surface of Gold Nanoclusters by Cadmium Doping.
;
_journal_issue 49
_journal_name_full 'Journal of the American Chemical Society'
_journal_page_first 17779
_journal_page_last 17782
_journal_paper_doi 10.1021/jacs.7b11491
_journal_volume 139
_journal_year 2017
_chemical_formula_moiety '2(C48 H88 Au10.66 Cu0.84 S8), C7 N0.5, C9 N0.5'
_chemical_formula_sum 'C112 H176 Au21.34 Cu1.66 N S16'
_chemical_formula_weight 6358.56
_space_group_crystal_system orthorhombic
_space_group_IT_number 68
_space_group_name_Hall '-C 2a 2ac'
_space_group_name_H-M_alt 'C c c a :2'
_atom_sites_solution_hydrogens geom
_atom_sites_solution_primary direct
_audit_creation_date 2016-11-27
_audit_creation_method
;
Olex2 1.2
(compiled 2015.01.26 svn.r3150 for OlexSys, GUI svn.r4998)
;
_cell_angle_alpha 90
_cell_angle_beta 90
_cell_angle_gamma 90
_cell_formula_units_Z 16
_cell_length_a 33.0713(12)
_cell_length_b 63.499(3)
_cell_length_c 32.3807(11)
_cell_measurement_reflns_used 9869
_cell_measurement_temperature 230.01
_cell_measurement_theta_max 51.19
_cell_measurement_theta_min 2.73
_cell_volume 67999(5)
_computing_cell_refinement 'SAINT v8.34A (Bruker, 2013)'
_computing_data_reduction 'SAINT v8.34A (Bruker, 2013)'
_computing_molecular_graphics 'Olex2 (Dolomanov et al., 2009)'
_computing_publication_material 'Olex2 (Dolomanov et al., 2009)'
_computing_structure_refinement 'ShelXL (Sheldrick, 2008)'
_computing_structure_solution 'ShelXT (Sheldrick, 2015)'
_diffrn_ambient_temperature 230.01
_diffrn_detector 'CCD area detector'
_diffrn_detector_type 'APEX II CCD'
_diffrn_measured_fraction_theta_full 0.600
_diffrn_measured_fraction_theta_max 0.999
_diffrn_measurement_device_type 'Bruker X8 Prospector Ultra'
_diffrn_measurement_method '\w and \f scans'
_diffrn_radiation_monochromator graphite
_diffrn_radiation_probe x-ray
_diffrn_radiation_type CuK\a
_diffrn_radiation_wavelength 1.54178
_diffrn_reflns_av_R_equivalents 0.1338
_diffrn_reflns_av_unetI/netI 0.0764
_diffrn_reflns_Laue_measured_fraction_full 0.600
_diffrn_reflns_Laue_measured_fraction_max 0.999
_diffrn_reflns_limit_h_max 29
_diffrn_reflns_limit_h_min -33
_diffrn_reflns_limit_k_max 64
_diffrn_reflns_limit_k_min -63
_diffrn_reflns_limit_l_max 32
_diffrn_reflns_limit_l_min -32
_diffrn_reflns_number 150560
_diffrn_reflns_point_group_measured_fraction_full 0.600
_diffrn_reflns_point_group_measured_fraction_max 0.999
_diffrn_reflns_theta_full 67.679
_diffrn_reflns_theta_max 51.277
_diffrn_reflns_theta_min 1.391
_diffrn_source 'IMuS micro-focus source'
_diffrn_source_target Cu
_diffrn_standards_number 0
_exptl_absorpt_coefficient_mu 35.924
_exptl_absorpt_correction_T_max 0.7501
_exptl_absorpt_correction_T_min 0.1809
_exptl_absorpt_correction_type multi-scan
_exptl_absorpt_process_details
;
SADABS-2014/4 (Bruker,2014/4) was used for absorption correction.
wR2(int) was 0.1628 before and 0.0744 after correction.
The Ratio of minimum to maximum transmission is 0.2412.
The \l/2 correction factor is 0.00150.
;
_exptl_crystal_colour 'metallic brownish'
_exptl_crystal_colour_lustre metallic
_exptl_crystal_colour_modifier brownish
_exptl_crystal_density_diffrn 2.484
_exptl_crystal_description rectangular
_exptl_crystal_F_000 45522
_exptl_crystal_size_max 0.28
_exptl_crystal_size_mid 0.12
_exptl_crystal_size_min 0.06
_refine_diff_density_max 2.421
_refine_diff_density_min -2.209
_refine_diff_density_rms 0.384
_refine_ls_extinction_method none
_refine_ls_goodness_of_fit_ref 1.071
_refine_ls_hydrogen_treatment constr
_refine_ls_matrix_type full
_refine_ls_number_parameters 1381
_refine_ls_number_reflns 18456
_refine_ls_number_restraints 1386
_refine_ls_restrained_S_all 1.037
_refine_ls_R_factor_all 0.1072
_refine_ls_R_factor_gt 0.0702
_refine_ls_shift/su_max 0.001
_refine_ls_shift/su_mean 0.000
_refine_ls_structure_factor_coef Fsqd
_refine_ls_weighting_details 'w=1/[\s^2^(Fo^2^)+(0.0619P)^2^+6977.9121P] where P=(Fo^2^+2Fc^2^)/3'
_refine_ls_weighting_scheme calc
_refine_ls_wR_factor_gt 0.1685
_refine_ls_wR_factor_ref 0.1974
_reflns_Friedel_coverage 0.000
_reflns_number_gt 12762
_reflns_number_total 18456
_reflns_threshold_expression 'I > 2\s(I)'
_cod_data_source_file ja7b11491_si_004.cif
_cod_data_source_block ltylq20161014_0m_a
_cod_original_cell_volume 67999(4)
_cod_original_sg_symbol_Hall '-C 2b 2bc'
_cod_original_sg_symbol_H-M 'C c c e'
_cod_database_code 4131829
_shelxl_version_number 2014/6
_shelx_space_group_comment
;
The symmetry employed for this shelxl refinement is uniquely defined
by the following loop, which should always be used as a source of
symmetry information in preference to the above space-group names.
They are only intended as comments.
;
_shelx_estimated_absorpt_t_max 0.222
_shelx_estimated_absorpt_t_min 0.035
_olex2_refinement_description
;
1. Fixed Uiso
 At 1.2 times of:
  All C(H) groups, All C(H,H) groups
2. Shared sites
{Au1, Cu1}
{Au10, Cu10}
{Au11, Cu11}
{Au12, Cu12}
{Au13, Cu13}
{Au15, Cu15}
{Au17, Cu17}
{Au24, Cu24}
3. Restrained distances
 C142-C146 \\sim C143-C145
 with sigma of 0.02
 C22-C26 \\sim C23-C25
 with sigma of 0.02
 C66-C64 \\sim C62-C64
 with sigma of 0.02
 C83-C84 \\sim C85-C84
 with sigma of 0.02
 C201-C202 \\sim C202-C203 \\sim C203-C204 \\sim C204-C205
 with sigma of 0.02
 C301-C302 \\sim C302-C303
 with sigma of 0.02
 C21-C22 \\sim C21-C26
 with sigma of 0.02
4. Uiso/Uaniso restraints and constraints
S1 \\sim C11 \\sim C12 \\sim C13 \\sim C14 \\sim C15 \\sim C16: within 1.7A
with sigma of 0.04 and sigma for terminal atoms of 0.08
S2 \\sim C21 \\sim C22 \\sim C23 \\sim C24 \\sim C25 \\sim C26: within 1.7A
with sigma of 0.04 and sigma for terminal atoms of 0.08
S3 \\sim C31 \\sim C32 \\sim C33 \\sim C34 \\sim C35 \\sim C36: within 1.7A
with sigma of 0.04 and sigma for terminal atoms of 0.08
S4 \\sim C41 \\sim C42 \\sim C43 \\sim C44 \\sim C45 \\sim C46: within 1.7A
with sigma of 0.04 and sigma for terminal atoms of 0.08
S5 \\sim C51 \\sim C52 \\sim C53 \\sim C54 \\sim C55 \\sim C56: within 1.7A
with sigma of 0.04 and sigma for terminal atoms of 0.08
S6 \\sim C61 \\sim C62 \\sim C63 \\sim C64 \\sim C65 \\sim C66: within 1.7A
with sigma of 0.04 and sigma for terminal atoms of 0.08
S7 \\sim C61 \\sim C72 \\sim C73 \\sim C74 \\sim C75 \\sim C76: within 1.7A
with sigma of 0.04 and sigma for terminal atoms of 0.08
S8 \\sim C81 \\sim C82 \\sim C83 \\sim C84 \\sim C85 \\sim C86: within 1.7A
with sigma of 0.04 and sigma for terminal atoms of 0.08
S9 \\sim C91 \\sim C92 \\sim C93 \\sim C94 \\sim C95 \\sim C96: within 1.7A
with sigma of 0.04 and sigma for terminal atoms of 0.08
S10 \\sim C101 \\sim C102 \\sim C103 \\sim C104 \\sim C105 \\sim C106: within
1.7A with sigma of 0.04 and sigma for terminal atoms of 0.08
S11 \\sim C111 \\sim C112 \\sim C113 \\sim C114 \\sim C115 \\sim C116: within
1.7A with sigma of 0.04 and sigma for terminal atoms of 0.08
S12 \\sim C121 \\sim C122 \\sim C123 \\sim C124 \\sim C125 \\sim C126: within
1.7A with sigma of 0.04 and sigma for terminal atoms of 0.08
S13 \\sim C131 \\sim C132 \\sim C133 \\sim C134 \\sim C135 \\sim C136: within
1.7A with sigma of 0.04 and sigma for terminal atoms of 0.08
S14 \\sim C141 \\sim C142 \\sim C143 \\sim C144 \\sim C145 \\sim C146: within
1.7A with sigma of 0.04 and sigma for terminal atoms of 0.08
S15 \\sim C151 \\sim C152 \\sim C153 \\sim C154 \\sim C155 \\sim C156: within
1.7A with sigma of 0.04 and sigma for terminal atoms of 0.08
S16 \\sim C161 \\sim C162 \\sim C163 \\sim C164 \\sim C165 \\sim C166: within
1.7A with sigma of 0.04 and sigma for terminal atoms of 0.08
C312 \\sim C311 \\sim C310 \\sim C309 \\sim N1 \\sim C301 \\sim C302 \\sim
C303: within 1.7A with sigma of 0.04 and sigma for terminal atoms of 0.08
N2 \\sim C201 \\sim C202 \\sim C203 \\sim C204 \\sim C205: within 1.7A with
sigma of 0.04 and sigma for terminal atoms of 0.08
Uanis(Au1) = Uanis(Cu1)
Uanis(Au10) = Uanis(Cu10)
Uanis(Au11) = Uanis(Cu11)
Uanis(Au12) = Uanis(Cu12)
Uanis(Au13) = Uanis(Cu13)
Uanis(Au15) = Uanis(Cu15)
Uanis(Au17) = Uanis(Cu17)
Uanis(Au24) = Uanis(Cu24)
5. Rigid body (RIGU) restrains
 S1, C11, C12, C13, C14, C15, C16
 with sigma for 1-2 distances of 0.004 and sigma for 1-3 distances of 0.004
 S2, C21, C22, C23, C24, C25, C26
 with sigma for 1-2 distances of 0.004 and sigma for 1-3 distances of 0.004
 S3, C31, C32, C33, C34, C35, C36
 with sigma for 1-2 distances of 0.004 and sigma for 1-3 distances of 0.004
 S4, C41, C42, C43, C44, C45, C46
 with sigma for 1-2 distances of 0.004 and sigma for 1-3 distances of 0.004
 S5, C51, C52, C53, C54, C55, C56
 with sigma for 1-2 distances of 0.004 and sigma for 1-3 distances of 0.004
 S6, C61, C62, C63, C64, C65, C66
 with sigma for 1-2 distances of 0.004 and sigma for 1-3 distances of 0.004
 S7, C61, C72, C73, C74, C75, C76
 with sigma for 1-2 distances of 0.004 and sigma for 1-3 distances of 0.004
 S8, C81, C82, C83, C84, C85, C86
 with sigma for 1-2 distances of 0.004 and sigma for 1-3 distances of 0.004
 S9, C91, C92, C93, C94, C95, C96
 with sigma for 1-2 distances of 0.004 and sigma for 1-3 distances of 0.004
 S10, C101, C102, C103, C104, C105, C106
 with sigma for 1-2 distances of 0.004 and sigma for 1-3 distances of 0.004
 S11, C111, C112, C113, C114, C115, C116
 with sigma for 1-2 distances of 0.004 and sigma for 1-3 distances of 0.004
 S12, C121, C122, C123, C124, C125, C126
 with sigma for 1-2 distances of 0.004 and sigma for 1-3 distances of 0.004
 S13, C131, C132, C133, C134, C135, C136
 with sigma for 1-2 distances of 0.004 and sigma for 1-3 distances of 0.004
 S14, C141, C142, C143, C144, C145, C146
 with sigma for 1-2 distances of 0.004 and sigma for 1-3 distances of 0.004
 S15, C151, C152, C153, C154, C155, C156
 with sigma for 1-2 distances of 0.004 and sigma for 1-3 distances of 0.004
 S16, C161, C162, C163, C164, C165, C166
 with sigma for 1-2 distances of 0.004 and sigma for 1-3 distances of 0.004
 C312, C311, C310, C309, N1, C301, C302, C303
 with sigma for 1-2 distances of 0.004 and sigma for 1-3 distances of 0.004
 N2, C201, C202, C203, C204, C205
 with sigma for 1-2 distances of 0.004 and sigma for 1-3 distances of 0.004
6. Others
 Sof(Au12)=1-FVAR(1)
 Sof(Cu12)=FVAR(1)
 Sof(Au24)=1-FVAR(2)
 Sof(Cu24)=FVAR(2)
 Sof(Au1)=1-FVAR(3)
 Sof(Cu1)=FVAR(3)
 Sof(Au10)=1-FVAR(4)
 Sof(Cu10)=FVAR(4)
 Sof(Au11)=1-FVAR(5)
 Sof(Cu11)=FVAR(5)
 Sof(Au13)=1-FVAR(6)
 Sof(Cu13)=FVAR(6)
 Sof(Au15)=1-FVAR(7)
 Sof(Cu15)=FVAR(7)
 Sof(Au17)=1-FVAR(8)
 Sof(Cu17)=FVAR(8)
7.a Ternary CH refined with riding coordinates:
 C11(H11), C21(H21), C31(H31), C41(H41), C51(H51), C61(H61), C71(H71),
 C81(H81), C91(H91), C101(H101), C111(H111), C121(H121), C131(H131), C141(H141),
  C151(H151), C161(H161)
7.b Secondary CH2 refined with riding coordinates:
 C12(H12a,H12b), C13(H13a,H13b), C14(H14a,H14b), C15(H15a,H15b), C16(H16a,
 H16b), C22(H22a,H22b), C23(H23a,H23b), C24(H24a,H24b), C25(H25a,H25b),
 C26(H26a,H26b), C32(H32a,H32b), C33(H33a,H33b), C34(H34a,H34b), C35(H35a,H35b),
  C36(H36a,H36b), C42(H42a,H42b), C43(H43a,H43b), C44(H44a,H44b), C45(H45a,
 H45b), C46(H46a,H46b), C52(H52a,H52b), C53(H53a,H53b), C54(H54a,H54b),
 C55(H55a,H55b), C56(H56a,H56b), C62(H62a,H62b), C63(H63a,H63b), C64(H64a,H64b),
  C65(H65a,H65b), C66(H66a,H66b), C72(H72a,H72b), C73(H73a,H73b), C74(H74a,
 H74b), C75(H75a,H75b), C76(H76a,H76b), C82(H82a,H82b), C83(H83a,H83b),
 C84(H84a,H84b), C85(H85a,H85b), C86(H86a,H86b), C92(H92a,H92b), C93(H93a,H93b),
  C94(H94a,H94b), C95(H95a,H95b), C96(H96a,H96b), C102(H10a,H10b), C103(H10c,
 H10d), C104(H10e,H10f), C105(H10g,H10h), C106(H10i,H10j), C112(H11a,H11b),
 C113(H11c,H11d), C114(H11e,H11f), C115(H11g,H11h), C116(H11i,H11j), C122(H12c,
 H12d), C123(H12e,H12f), C124(H12g,H12h), C125(H12i,H12j), C126(H12k,H12l),
 C132(H13c,H13d), C133(H13e,H13f), C134(H13g,H13h), C135(H13i,H13j), C136(H13k,
 H13l), C142(H14c,H14d), C143(H14e,H14f), C144(H14g,H14h), C145(H14i,H14j),
 C146(H14k,H14l), C152(H15c,H15d), C153(H15e,H15f), C154(H15g,H15h), C155(H15i,
 H15j), C156(H15k,H15l), C162(H16c,H16d), C163(H16e,H16f), C164(H16g,H16h),
 C165(H16i,H16j), C166(H16k,H16l)
;
_olex2_submission_special_instructions 'No special instructions were received'

loop_
_space_group_symop_operation_xyz
'x, y, z'
'-x+1/2, -y, z'
'-x, y, -z+1/2'
'x+1/2, -y, -z+1/2'
'x+1/2, y+1/2, z'
'-x+1, -y+1/2, z'
'-x+1/2, y+1/2, -z+1/2'
'x+1, -y+1/2, -z+1/2'
'-x, -y, -z'
'x-1/2, y, -z'
'x, -y, z-1/2'
'-x-1/2, y, z-1/2'
'-x+1/2, -y+1/2, -z'
'x, y+1/2, -z'
'x+1/2, -y+1/2, z-1/2'
'-x, y+1/2, z-1/2'

loop_
_atom_site_label
_atom_site_type_symbol
_atom_site_fract_x
_atom_site_fract_y
_atom_site_fract_z
_atom_site_U_iso_or_equiv
_atom_site_adp_type
_atom_site_occupancy
_atom_site_site_symmetry_order
_atom_site_calc_flag
_atom_site_refinement_flags_posn
_atom_site_refinement_flags_adp
_atom_site_refinement_flags_occupancy
Au1 Au 0.65388(5) 0.32042(3) 0.49401(6) 0.0753(8) Uani 0.855(8) 1 d . . .
Au2 Au 0.72326(5) 0.31337(2) 0.54667(5) 0.0720(4) Uani 1 1 d . . .
Au3 Au 0.77766(4) 0.28412(2) 0.56395(4) 0.0607(4) Uani 1 1 d . . .
Au4 Au 0.76642(4) 0.29587(2) 0.48538(4) 0.0654(4) Uani 1 1 d . . .
Au5 Au 0.73444(4) 0.26596(3) 0.40171(4) 0.0652(4) Uani 1 1 d . . .
Au6 Au 0.7500 0.2500 0.5000 0.0517(5) Uani 1 2 d S T P
Au7 Au 0.80210(4) 0.23593(2) 0.44207(4) 0.0584(4) Uani 1 1 d . . .
Au8 Au 0.81246(4) 0.22405(2) 0.52221(4) 0.0584(4) Uani 1 1 d . . .
Au9 Au 0.67211(4) 0.23543(2) 0.49996(4) 0.0579(4) Uani 1 1 d . . .
Au10 Au 0.78214(5) 0.20512(3) 0.36145(5) 0.0829(8) Uani 0.919(8) 1 d . . .
Au11 Au 0.71030(6) 0.17077(3) 0.40207(7) 0.0967(10) Uani 0.859(9) 1 d . . .
Au12 Au 0.65307(9) 0.18685(5) 0.47821(8) 0.1019(14) Uani 0.527(9) 1 d . . .
Cu1 Cu 0.65388(5) 0.32042(3) 0.49401(6) 0.0753(8) Uani 0.145(8) 1 d . . .
Cu10 Cu 0.78214(5) 0.20512(3) 0.36145(5) 0.0829(8) Uani 0.081(8) 1 d . . .
Cu11 Cu 0.71030(6) 0.17077(3) 0.40207(7) 0.0967(10) Uani 0.141(9) 1 d . . .
Cu12 Cu 0.65307(9) 0.18685(5) 0.47821(8) 0.1019(14) Uani 0.473(9) 1 d . . .
S1 S 0.6428(2) 0.29791(14) 0.4407(3) 0.069(2) Uani 1 1 d . U .
S2 S 0.6734(3) 0.34044(15) 0.5501(4) 0.095(3) Uani 1 1 d . U .
S3 S 0.7733(3) 0.29581(16) 0.4134(3) 0.080(3) Uani 1 1 d . U .
S4 S 0.7004(2) 0.23674(16) 0.3794(2) 0.068(2) Uani 1 1 d . U .
S5 S 0.8267(3) 0.23181(17) 0.3753(2) 0.083(3) Uani 1 1 d . U .
S6 S 0.7363(4) 0.1799(2) 0.3404(4) 0.120(4) Uani 1 1 d . U .
S7 S 0.6768(4) 0.1563(2) 0.4579(4) 0.116(4) Uani 1 1 d . U .
S8 S 0.6142(3) 0.21439(17) 0.4938(3) 0.083(3) Uani 1 1 d . U .
C11 C 0.5908(9) 0.2868(6) 0.4468(11) 0.075(7) Uani 1 1 d . U .
H11 H 0.5896 0.2735 0.4309 0.090 Uiso 1 1 calc R . .
C12 C 0.5620(10) 0.3028(6) 0.4257(13) 0.088(8) Uani 1 1 d . U .
H12A H 0.5700 0.3051 0.3970 0.106 Uiso 1 1 calc R . .
H12B H 0.5624 0.3163 0.4403 0.106 Uiso 1 1 calc R . .
C13 C 0.5183(10) 0.2923(7) 0.4281(13) 0.097(8) Uani 1 1 d . U .
H13A H 0.4981 0.3019 0.4162 0.117 Uiso 1 1 calc R . .
H13B H 0.5179 0.2792 0.4123 0.117 Uiso 1 1 calc R . .
C14 C 0.5084(11) 0.2880(6) 0.4719(13) 0.092(8) Uani 1 1 d . U .
H14A H 0.4812 0.2821 0.4736 0.111 Uiso 1 1 calc R . .
H14B H 0.5084 0.3013 0.4872 0.111 Uiso 1 1 calc R . .
C15 C 0.5379(10) 0.2730(6) 0.4921(13) 0.091(8) Uani 1 1 d . U .
H15A H 0.5304 0.2709 0.5211 0.109 Uiso 1 1 calc R . .
H15B H 0.5370 0.2593 0.4781 0.109 Uiso 1 1 calc R . .
C16 C 0.5800(10) 0.2820(6) 0.4895(12) 0.084(8) Uani 1 1 d . U .
H16A H 0.5815 0.2948 0.5061 0.101 Uiso 1 1 calc R . .
H16B H 0.5993 0.2718 0.5008 0.101 Uiso 1 1 calc R . .
C21 C 0.701(2) 0.3632(9) 0.5324(16) 0.184(15) Uani 1 1 d D U .
H21 H 0.7253 0.3562 0.5210 0.221 Uiso 1 1 calc R . .
C22 C 0.718(2) 0.3747(9) 0.5629(16) 0.190(16) Uani 1 1 d D U .
H22A H 0.7376 0.3657 0.5776 0.229 Uiso 1 1 calc R . .
H22B H 0.6972 0.3788 0.5826 0.229 Uiso 1 1 calc R . .
C23 C 0.741(2) 0.3954(9) 0.5477(18) 0.207(16) Uani 1 1 d D U .
H23A H 0.7424 0.4053 0.5708 0.248 Uiso 1 1 calc R . .
H23B H 0.7691 0.3916 0.5408 0.248 Uiso 1 1 calc R . .
C24 C 0.726(2) 0.4051(10) 0.516(2) 0.224(17) Uani 1 1 d . U .
H24A H 0.7463 0.4147 0.5053 0.269 Uiso 1 1 calc R . .
H24B H 0.7032 0.4137 0.5262 0.269 Uiso 1 1 calc R . .
C25 C 0.711(2) 0.3918(10) 0.4816(18) 0.220(17) Uani 1 1 d D U .
H25A H 0.7338 0.3870 0.4650 0.264 Uiso 1 1 calc R . .
H25B H 0.6932 0.4003 0.4638 0.264 Uiso 1 1 calc R . .
C26 C 0.686(2) 0.3715(9) 0.4977(18) 0.208(16) Uani 1 1 d D U .
H26A H 0.6577 0.3756 0.5027 0.250 Uiso 1 1 calc R . .
H26B H 0.6859 0.3608 0.4760 0.250 Uiso 1 1 calc R . .
C31 C 0.7383(17) 0.3171(7) 0.3948(14) 0.126(10) Uani 1 1 d . U .
H31 H 0.7110 0.3141 0.4058 0.151 Uiso 1 1 calc R . .
C32 C 0.7514(18) 0.3363(8) 0.4120(15) 0.143(11) Uani 1 1 d . U .
H32A H 0.7793 0.3394 0.4035 0.172 Uiso 1 1 calc R . .
H32B H 0.7503 0.3357 0.4422 0.172 Uiso 1 1 calc R . .
C33 C 0.7202(19) 0.3543(8) 0.3941(16) 0.163(12) Uani 1 1 d . U .
H33A H 0.7275 0.3683 0.4047 0.195 Uiso 1 1 calc R . .
H33B H 0.6924 0.3512 0.4023 0.195 Uiso 1 1 calc R . .
C34 C 0.725(2) 0.3536(9) 0.3425(17) 0.171(13) Uani 1 1 d . U .
H34A H 0.7077 0.3643 0.3294 0.206 Uiso 1 1 calc R . .
H34B H 0.7530 0.3559 0.3340 0.206 Uiso 1 1 calc R . .
C35 C 0.712(2) 0.3339(8) 0.3330(17) 0.163(12) Uani 1 1 d . U .
H35A H 0.7110 0.3328 0.3028 0.195 Uiso 1 1 calc R . .
H35B H 0.6847 0.3323 0.3433 0.195 Uiso 1 1 calc R . .
C36 C 0.7366(18) 0.3155(7) 0.3484(14) 0.144(11) Uani 1 1 d . U .
H36A H 0.7640 0.3159 0.3368 0.173 Uiso 1 1 calc R . .
H36B H 0.7237 0.3022 0.3402 0.173 Uiso 1 1 calc R . .
C41 C 0.6441(10) 0.2402(7) 0.3823(10) 0.082(7) Uani 1 1 d . U .
H41 H 0.6371 0.2464 0.4094 0.099 Uiso 1 1 calc R . .
C42 C 0.6307(10) 0.2553(7) 0.3483(10) 0.090(8) Uani 1 1 d . U .
H42A H 0.6411 0.2695 0.3541 0.107 Uiso 1 1 calc R . .
H42B H 0.6417 0.2507 0.3217 0.107 Uiso 1 1 calc R . .
C43 C 0.5854(11) 0.2558(7) 0.3461(12) 0.102(8) Uani 1 1 d . U .
H43A H 0.5770 0.2643 0.3223 0.123 Uiso 1 1 calc R . .
H43B H 0.5748 0.2625 0.3711 0.123 Uiso 1 1 calc R . .
C44 C 0.5676(12) 0.2335(7) 0.3421(12) 0.106(9) Uani 1 1 d . U .
H44A H 0.5380 0.2344 0.3420 0.128 Uiso 1 1 calc R . .
H44B H 0.5759 0.2275 0.3155 0.128 Uiso 1 1 calc R . .
C45 C 0.5806(11) 0.2187(8) 0.3765(12) 0.105(9) Uani 1 1 d . U .
H45A H 0.5688 0.2233 0.4028 0.125 Uiso 1 1 calc R . .
H45B H 0.5712 0.2044 0.3707 0.125 Uiso 1 1 calc R . .
C46 C 0.6255(10) 0.2191(7) 0.3792(11) 0.092(8) Uani 1 1 d . U .
H46A H 0.6337 0.2108 0.4034 0.111 Uiso 1 1 calc R . .
H46B H 0.6365 0.2120 0.3548 0.111 Uiso 1 1 calc R . .
C51 C 0.8785(15) 0.2226(10) 0.3788(14) 0.134(10) Uani 1 1 d . U .
H51 H 0.8978 0.2328 0.3908 0.161 Uiso 1 1 calc R . .
C52 C 0.8888(16) 0.2154(10) 0.3340(15) 0.156(12) Uani 1 1 d . U .
H52A H 0.8871 0.2271 0.3144 0.187 Uiso 1 1 calc R . .
H52B H 0.8710 0.2040 0.3249 0.187 Uiso 1 1 calc R . .
C53 C 0.9352(17) 0.2074(11) 0.3401(18) 0.174(13) Uani 1 1 d . U .
H53A H 0.9488 0.2062 0.3133 0.209 Uiso 1 1 calc R . .
H53B H 0.9503 0.2173 0.3574 0.209 Uiso 1 1 calc R . .
C54 C 0.9326(18) 0.1856(11) 0.3612(17) 0.175(13) Uani 1 1 d . U .
H54A H 0.9109 0.1768 0.3499 0.210 Uiso 1 1 calc R . .
H54B H 0.9584 0.1779 0.3601 0.210 Uiso 1 1 calc R . .
C55 C 0.9235(16) 0.1933(10) 0.4023(16) 0.163(12) Uani 1 1 d . U .
H55A H 0.9427 0.2042 0.4107 0.195 Uiso 1 1 calc R . .
H55B H 0.9241 0.1819 0.4226 0.195 Uiso 1 1 calc R . .
C56 C 0.8781(15) 0.2030(9) 0.3980(15) 0.138(11) Uani 1 1 d . U .
H56A H 0.8613 0.1933 0.3819 0.166 Uiso 1 1 calc R . .
H56B H 0.8660 0.2043 0.4255 0.166 Uiso 1 1 calc R . .
C61 C 0.765(2) 0.1539(11) 0.333(3) 0.241(17) Uani 1 1 d . U .
H61 H 0.7799 0.1500 0.3583 0.289 Uiso 1 1 calc R . .
C62 C 0.789(2) 0.1603(10) 0.306(3) 0.257(19) Uani 1 1 d D U .
H62A H 0.8045 0.1725 0.3159 0.309 Uiso 1 1 calc R . .
H62B H 0.7747 0.1644 0.2807 0.309 Uiso 1 1 calc R . .
C63 C 0.823(2) 0.1384(12) 0.296(3) 0.29(2) Uani 1 1 d . U .
H63A H 0.8439 0.1417 0.2752 0.353 Uiso 1 1 calc R . .
H63B H 0.8352 0.1326 0.3206 0.353 Uiso 1 1 calc R . .
C64 C 0.789(2) 0.1244(11) 0.278(3) 0.29(2) Uani 1 1 d D U .
H64A H 0.7760 0.1318 0.2552 0.348 Uiso 1 1 calc R . .
H64B H 0.8013 0.1114 0.2670 0.348 Uiso 1 1 calc R . .
C65 C 0.760(3) 0.1191(12) 0.309(3) 0.28(2) Uani 1 1 d . U .
H65A H 0.7735 0.1133 0.3334 0.339 Uiso 1 1 calc R . .
H65B H 0.7416 0.1082 0.2984 0.339 Uiso 1 1 calc R . .
C66 C 0.735(2) 0.1375(11) 0.322(3) 0.259(19) Uani 1 1 d D U .
H66A H 0.7173 0.1422 0.2999 0.311 Uiso 1 1 calc R . .
H66B H 0.7184 0.1340 0.3465 0.311 Uiso 1 1 calc R . .
C71 C 0.6337(14) 0.1429(7) 0.4347(15) 0.113(16) Uani 1 1 d . . .
H71 H 0.6151 0.1388 0.4573 0.136 Uiso 1 1 calc R . .
C72 C 0.6100(17) 0.1569(10) 0.405(2) 0.186(19) Uani 1 1 d . U .
H72A H 0.6007 0.1693 0.4201 0.223 Uiso 1 1 calc R . .
H72B H 0.6290 0.1620 0.3837 0.223 Uiso 1 1 calc R . .
C73 C 0.5741(18) 0.1480(10) 0.382(2) 0.193(17) Uani 1 1 d . U .
H73A H 0.5511 0.1465 0.4013 0.231 Uiso 1 1 calc R . .
H73B H 0.5662 0.1571 0.3595 0.231 Uiso 1 1 calc R . .
C74 C 0.5875(19) 0.1273(10) 0.367(2) 0.198(17) Uani 1 1 d . U .
H74A H 0.6054 0.1298 0.3436 0.237 Uiso 1 1 calc R . .
H74B H 0.5635 0.1200 0.3566 0.237 Uiso 1 1 calc R . .
C75 C 0.6088(19) 0.1124(10) 0.395(2) 0.197(17) Uani 1 1 d . U .
H75A H 0.5908 0.1078 0.4176 0.236 Uiso 1 1 calc R . .
H75B H 0.6180 0.0999 0.3801 0.236 Uiso 1 1 calc R . .
C76 C 0.6439(18) 0.1242(9) 0.412(2) 0.18(2) Uani 1 1 d . U .
H76A H 0.6592 0.1149 0.4305 0.218 Uiso 1 1 calc R . .
H76B H 0.6617 0.1281 0.3893 0.218 Uiso 1 1 calc R . .
C81 C 0.598(2) 0.2082(10) 0.5496(16) 0.166(13) Uani 1 1 d . U .
H81 H 0.6236 0.2048 0.5644 0.200 Uiso 1 1 calc R . .
C82 C 0.574(2) 0.1875(10) 0.5489(17) 0.187(15) Uani 1 1 d . U .
H82A H 0.5500 0.1887 0.5309 0.224 Uiso 1 1 calc R . .
H82B H 0.5905 0.1757 0.5393 0.224 Uiso 1 1 calc R . .
C83 C 0.561(2) 0.1844(10) 0.5931(18) 0.203(15) Uani 1 1 d D U .
H83A H 0.5852 0.1809 0.6098 0.243 Uiso 1 1 calc R . .
H83B H 0.5421 0.1727 0.5951 0.243 Uiso 1 1 calc R . .
C84 C 0.542(2) 0.2044(8) 0.6097(19) 0.207(16) Uani 1 1 d D U .
H84A H 0.5338 0.2015 0.6382 0.248 Uiso 1 1 calc R . .
H84B H 0.5171 0.2067 0.5938 0.248 Uiso 1 1 calc R . .
C85 C 0.565(2) 0.2251(10) 0.6099(17) 0.199(16) Uani 1 1 d D U .
H85A H 0.5860 0.2248 0.6314 0.239 Uiso 1 1 calc R . .
H85B H 0.5466 0.2368 0.6158 0.239 Uiso 1 1 calc R . .
C86 C 0.585(2) 0.2281(10) 0.5670(16) 0.184(15) Uani 1 1 d . U .
H86A H 0.5652 0.2347 0.5482 0.220 Uiso 1 1 calc R . .
H86B H 0.6079 0.2377 0.5695 0.220 Uiso 1 1 calc R . .
Au13 Au 0.52858(5) 0.44757(3) 0.62833(4) 0.0694(7) Uani 0.918(8) 1 d . . .
Au14 Au 0.55083(4) 0.48241(2) 0.55580(4) 0.0513(3) Uani 1 1 d . . .
Au15 Au 0.59466(5) 0.42944(2) 0.48461(5) 0.0644(7) Uani 0.850(8) 1 d . . .
Au16 Au 0.52408(4) 0.43443(2) 0.53484(4) 0.0597(4) Uani 1 1 d . . .
Au17 Au 0.45628(5) 0.41586(3) 0.57999(6) 0.0818(8) Uani 0.885(8) 1 d . . .
Au18 Au 0.46991(4) 0.46315(2) 0.55629(4) 0.0539(4) Uani 1 1 d . . .
Au19 Au 0.56141(4) 0.47454(2) 0.47387(4) 0.0521(3) Uani 1 1 d . . .
Au20 Au 0.5000 0.5000 0.5000 0.0457(4) Uani 1 2 d S T P
Au21 Au 0.51354(4) 0.48883(2) 0.39973(4) 0.0570(4) Uani 1 1 d . . .
Au22 Au 0.42145(4) 0.48634(2) 0.49562(4) 0.0521(4) Uani 1 1 d . . .
Au23 Au 0.48197(4) 0.45493(2) 0.47629(4) 0.0557(4) Uani 1 1 d . . .
Au24 Au 0.40148(9) 0.43673(5) 0.50882(8) 0.0991(14) Uani 0.528(9) 1 d . . .
Cu13 Cu 0.52858(5) 0.44757(3) 0.62833(4) 0.0694(7) Uani 0.082(8) 1 d . . .
Cu15 Cu 0.59466(5) 0.42944(2) 0.48461(5) 0.0644(7) Uani 0.150(8) 1 d . . .
Cu17 Cu 0.45628(5) 0.41586(3) 0.57999(6) 0.0818(8) Uani 0.115(8) 1 d . . .
Cu24 Cu 0.40148(9) 0.43673(5) 0.50882(8) 0.0991(14) Uani 0.472(9) 1 d . . .
S9 S 0.5512(2) 0.51805(14) 0.3839(2) 0.062(2) Uani 1 1 d . U .
S10 S 0.4744(3) 0.45896(14) 0.4047(2) 0.066(2) Uani 1 1 d . U .
S11 S 0.6075(3) 0.45386(14) 0.4350(3) 0.069(2) Uani 1 1 d . U .
S12 S 0.5752(3) 0.40753(13) 0.5375(3) 0.072(2) Uani 1 1 d . U .
S13 S 0.5728(3) 0.47534(17) 0.6226(2) 0.077(3) Uani 1 1 d . U .
S14 S 0.4857(4) 0.42051(18) 0.6432(3) 0.107(4) Uani 1 1 d . U .
S15 S 0.4228(3) 0.4056(2) 0.5211(4) 0.105(4) Uani 1 1 d . U .
S16 S 0.3631(3) 0.46531(16) 0.4951(3) 0.082(3) Uani 1 1 d . U .
C91 C 0.6044(10) 0.5114(6) 0.3869(10) 0.074(6) Uani 1 1 d . U .
H91 H 0.6095 0.5033 0.4125 0.089 Uiso 1 1 calc R . .
C92 C 0.6166(11) 0.4977(7) 0.3485(11) 0.092(8) Uani 1 1 d . U .
H92A H 0.6031 0.4840 0.3501 0.110 Uiso 1 1 calc R . .
H92B H 0.6076 0.5047 0.3232 0.110 Uiso 1 1 calc R . .
C93 C 0.6606(12) 0.4945(7) 0.3467(13) 0.106(9) Uani 1 1 d . U .
H93A H 0.6674 0.4874 0.3209 0.128 Uiso 1 1 calc R . .
H93B H 0.6687 0.4853 0.3695 0.128 Uiso 1 1 calc R . .
C94 C 0.6854(13) 0.5151(7) 0.3495(12) 0.107(9) Uani 1 1 d . U .
H94A H 0.6809 0.5236 0.3246 0.129 Uiso 1 1 calc R . .
H94B H 0.7143 0.5118 0.3512 0.129 Uiso 1 1 calc R . .
C95 C 0.6724(12) 0.5278(8) 0.3880(12) 0.105(8) Uani 1 1 d . U .
H95A H 0.6802 0.5201 0.4130 0.126 Uiso 1 1 calc R . .
H95B H 0.6864 0.5414 0.3882 0.126 Uiso 1 1 calc R . .
C96 C 0.6275(11) 0.5314(6) 0.3882(11) 0.087(7) Uani 1 1 d . U .
H96A H 0.6201 0.5392 0.4132 0.104 Uiso 1 1 calc R . .
H96B H 0.6201 0.5401 0.3643 0.104 Uiso 1 1 calc R . .
C101 C 0.5103(15) 0.4399(7) 0.3820(12) 0.109(8) Uani 1 1 d . U .
H101 H 0.5369 0.4405 0.3961 0.130 Uiso 1 1 calc R . .
C102 C 0.4924(16) 0.4188(7) 0.3849(13) 0.119(10) Uani 1 1 d . U .
H10A H 0.4648 0.4195 0.3741 0.142 Uiso 1 1 calc R . .
H10B H 0.4904 0.4151 0.4143 0.142 Uiso 1 1 calc R . .
C103 C 0.5134(18) 0.4014(7) 0.3636(14) 0.140(11) Uani 1 1 d . U .
H10C H 0.5393 0.3988 0.3774 0.168 Uiso 1 1 calc R . .
H10D H 0.4971 0.3886 0.3658 0.168 Uiso 1 1 calc R . .
C104 C 0.5209(19) 0.4059(8) 0.3199(15) 0.150(12) Uani 1 1 d . U .
H10E H 0.4953 0.4055 0.3047 0.180 Uiso 1 1 calc R . .
H10F H 0.5387 0.3950 0.3084 0.180 Uiso 1 1 calc R . .
C105 C 0.5404(18) 0.4273(8) 0.3146(15) 0.146(12) Uani 1 1 d . U .
H10G H 0.5422 0.4308 0.2852 0.175 Uiso 1 1 calc R . .
H10H H 0.5678 0.4272 0.3261 0.175 Uiso 1 1 calc R . .
C106 C 0.5144(17) 0.4437(7) 0.3373(13) 0.132(10) Uani 1 1 d . U .
H10I H 0.5263 0.4576 0.3330 0.159 Uiso 1 1 calc R . .
H10J H 0.4874 0.4438 0.3248 0.159 Uiso 1 1 calc R . .
C111 C 0.6586(10) 0.4640(6) 0.4470(13) 0.087(7) Uani 1 1 d . U .
H111 H 0.6617 0.4776 0.4324 0.104 Uiso 1 1 calc R . .
C112 C 0.6675(11) 0.4678(6) 0.4908(13) 0.092(8) Uani 1 1 d . U .
H11A H 0.6664 0.4545 0.5061 0.111 Uiso 1 1 calc R . .
H11B H 0.6473 0.4774 0.5026 0.111 Uiso 1 1 calc R . .
C113 C 0.7098(12) 0.4776(7) 0.4947(14) 0.107(9) Uani 1 1 d . U .
H11C H 0.7168 0.4794 0.5239 0.129 Uiso 1 1 calc R . .
H11D H 0.7104 0.4914 0.4813 0.129 Uiso 1 1 calc R . .
C114 C 0.7401(12) 0.4626(8) 0.4737(14) 0.118(10) Uani 1 1 d . U .
H11E H 0.7672 0.4688 0.4756 0.141 Uiso 1 1 calc R . .
H11F H 0.7405 0.4493 0.4888 0.141 Uiso 1 1 calc R . .
C115 C 0.7311(12) 0.4583(8) 0.4303(15) 0.115(10) Uani 1 1 d . U .
H11G H 0.7515 0.4487 0.4189 0.139 Uiso 1 1 calc R . .
H11H H 0.7320 0.4715 0.4145 0.139 Uiso 1 1 calc R . .
C116 C 0.6880(11) 0.4481(7) 0.4265(14) 0.103(9) Uani 1 1 d . U .
H11I H 0.6809 0.4459 0.3975 0.124 Uiso 1 1 calc R . .
H11J H 0.6872 0.4345 0.4409 0.124 Uiso 1 1 calc R . .
C121 C 0.556(2) 0.3842(7) 0.5119(16) 0.157(13) Uani 1 1 d . U .
H121 H 0.5808 0.3769 0.5031 0.188 Uiso 1 1 calc R . .
C122 C 0.540(2) 0.3711(7) 0.5404(17) 0.170(14) Uani 1 1 d . U .
H12C H 0.5171 0.3779 0.5536 0.205 Uiso 1 1 calc R . .
H12D H 0.5607 0.3686 0.5618 0.205 Uiso 1 1 calc R . .
C123 C 0.526(2) 0.3487(7) 0.5217(17) 0.180(15) Uani 1 1 d . U .
H12E H 0.5498 0.3399 0.5166 0.216 Uiso 1 1 calc R . .
H12F H 0.5091 0.3414 0.5421 0.216 Uiso 1 1 calc R . .
C124 C 0.503(2) 0.3510(8) 0.4825(17) 0.183(15) Uani 1 1 d . U .
H12G H 0.5010 0.3374 0.4685 0.220 Uiso 1 1 calc R . .
H12H H 0.4751 0.3557 0.4887 0.220 Uiso 1 1 calc R . .
C125 C 0.520(2) 0.3647(7) 0.4580(17) 0.181(15) Uani 1 1 d . U .
H12I H 0.5015 0.3674 0.4351 0.217 Uiso 1 1 calc R . .
H12J H 0.5440 0.3578 0.4463 0.217 Uiso 1 1 calc R . .
C126 C 0.534(2) 0.3860(7) 0.4745(16) 0.174(14) Uani 1 1 d . U .
H12K H 0.5504 0.3930 0.4537 0.209 Uiso 1 1 calc R . .
H12L H 0.5097 0.3948 0.4793 0.209 Uiso 1 1 calc R . .
C131 C 0.6263(13) 0.4673(9) 0.6224(13) 0.115(9) Uani 1 1 d . U .
H131 H 0.6444 0.4780 0.6097 0.138 Uiso 1 1 calc R . .
C132 C 0.6375(14) 0.4622(9) 0.6662(13) 0.130(11) Uani 1 1 d . U .
H13C H 0.6193 0.4514 0.6772 0.156 Uiso 1 1 calc R . .
H13D H 0.6352 0.4748 0.6836 0.156 Uiso 1 1 calc R . .
C133 C 0.6841(15) 0.4536(10) 0.6663(16) 0.150(12) Uani 1 1 d . U .
H13E H 0.7023 0.4646 0.6562 0.180 Uiso 1 1 calc R . .
H13F H 0.6922 0.4498 0.6945 0.180 Uiso 1 1 calc R . .
C134 C 0.6864(17) 0.4356(10) 0.6404(16) 0.161(13) Uani 1 1 d . U .
H13G H 0.6684 0.4246 0.6510 0.193 Uiso 1 1 calc R . .
H13H H 0.7141 0.4301 0.6408 0.193 Uiso 1 1 calc R . .
C135 C 0.6751(15) 0.4406(10) 0.5979(16) 0.162(13) Uani 1 1 d . U .
H13I H 0.6782 0.4282 0.5802 0.194 Uiso 1 1 calc R . .
H13J H 0.6921 0.4520 0.5870 0.194 Uiso 1 1 calc R . .
C136 C 0.6245(13) 0.4485(8) 0.5999(14) 0.121(10) Uani 1 1 d . U .
H13K H 0.6136 0.4509 0.5721 0.145 Uiso 1 1 calc R . .
H13L H 0.6078 0.4380 0.6141 0.145 Uiso 1 1 calc R . .
C141 C 0.518(2) 0.3973(9) 0.647(2) 0.176(13) Uani 1 1 d . U .
H141 H 0.5358 0.3958 0.6222 0.212 Uiso 1 1 calc R . .
C142 C 0.491(2) 0.3793(9) 0.652(2) 0.194(14) Uani 1 1 d D U .
H14C H 0.4763 0.3763 0.6261 0.232 Uiso 1 1 calc R . .
H14D H 0.4714 0.3818 0.6740 0.232 Uiso 1 1 calc R . .
C143 C 0.520(2) 0.3610(9) 0.663(2) 0.217(16) Uani 1 1 d D U .
H14E H 0.5373 0.3576 0.6394 0.260 Uiso 1 1 calc R . .
H14F H 0.5042 0.3484 0.6701 0.260 Uiso 1 1 calc R . .
C144 C 0.546(2) 0.3685(11) 0.701(2) 0.224(16) Uani 1 1 d . U .
H14G H 0.5558 0.3564 0.7168 0.269 Uiso 1 1 calc R . .
H14H H 0.5302 0.3777 0.7190 0.269 Uiso 1 1 calc R . .
C145 C 0.582(2) 0.3807(10) 0.680(3) 0.226(17) Uani 1 1 d D U .
H14I H 0.5878 0.3767 0.6511 0.271 Uiso 1 1 calc R . .
H14J H 0.6060 0.3825 0.6965 0.271 Uiso 1 1 calc R . .
C146 C 0.543(2) 0.4011(9) 0.686(2) 0.196(14) Uani 1 1 d D U .
H14K H 0.5264 0.3988 0.7109 0.235 Uiso 1 1 calc R . .
H14L H 0.5543 0.4153 0.6866 0.235 Uiso 1 1 calc R . .
C151 C 0.3756(18) 0.3942(10) 0.538(2) 0.177(12) Uani 1 1 d . U .
H151 H 0.3583 0.3910 0.5134 0.212 Uiso 1 1 calc R . .
C152 C 0.3546(17) 0.4066(10) 0.566(2) 0.192(14) Uani 1 1 d . U .
H15C H 0.3501 0.4204 0.5534 0.231 Uiso 1 1 calc R . .
H15D H 0.3725 0.4089 0.5898 0.231 Uiso 1 1 calc R . .
C153 C 0.3162(19) 0.3995(10) 0.582(2) 0.210(16) Uani 1 1 d . U .
H15E H 0.2968 0.3972 0.5597 0.252 Uiso 1 1 calc R . .
H15F H 0.3049 0.4098 0.6015 0.252 Uiso 1 1 calc R . .
C154 C 0.327(2) 0.3787(10) 0.604(2) 0.211(17) Uani 1 1 d . U .
H15G H 0.3013 0.3717 0.6117 0.254 Uiso 1 1 calc R . .
H15H H 0.3408 0.3822 0.6299 0.254 Uiso 1 1 calc R . .
C155 C 0.356(2) 0.3607(10) 0.577(2) 0.212(17) Uani 1 1 d . U .
H15I H 0.3680 0.3500 0.5950 0.254 Uiso 1 1 calc R . .
H15J H 0.3407 0.3537 0.5549 0.254 Uiso 1 1 calc R . .
C156 C 0.3885(18) 0.3744(10) 0.559(2) 0.187(14) Uani 1 1 d . U .
H15K H 0.4038 0.3660 0.5388 0.224 Uiso 1 1 calc R . .
H15L H 0.4071 0.3783 0.5810 0.224 Uiso 1 1 calc R . .
C161 C 0.3521(16) 0.4611(7) 0.4396(13) 0.126(10) Uani 1 1 d . U .
H161 H 0.3788 0.4587 0.4266 0.152 Uiso 1 1 calc R . .
C162 C 0.3293(17) 0.4404(7) 0.4347(14) 0.140(12) Uani 1 1 d . U .
H16C H 0.3034 0.4410 0.4493 0.168 Uiso 1 1 calc R . .
H16D H 0.3452 0.4287 0.4458 0.168 Uiso 1 1 calc R . .
C163 C 0.3220(19) 0.4373(9) 0.3855(15) 0.162(13) Uani 1 1 d . U .
H16E H 0.3479 0.4361 0.3708 0.195 Uiso 1 1 calc R . .
H16F H 0.3061 0.4245 0.3801 0.195 Uiso 1 1 calc R . .
C164 C 0.299(2) 0.4572(9) 0.3716(17) 0.171(13) Uani 1 1 d . U .
H16G H 0.2909 0.4558 0.3425 0.205 Uiso 1 1 calc R . .
H16H H 0.2740 0.4587 0.3880 0.205 Uiso 1 1 calc R . .
C165 C 0.324(2) 0.4764(9) 0.3767(16) 0.171(13) Uani 1 1 d . U .
H16I H 0.3088 0.4888 0.3677 0.206 Uiso 1 1 calc R . .
H16J H 0.3482 0.4753 0.3591 0.206 Uiso 1 1 calc R . .
C166 C 0.3372(19) 0.4795(8) 0.4207(15) 0.155(12) Uani 1 1 d . U .
H16K H 0.3583 0.4903 0.4216 0.185 Uiso 1 1 calc R . .
H16L H 0.3141 0.4847 0.4368 0.185 Uiso 1 1 calc R . .
N1 N 0.5000 0.4812(8) 0.7500 0.087(8) Uani 1 2 d S TU P
C301 C 0.4729(12) 0.4684(7) 0.7219(10) 0.095(9) Uani 1 1 d D U .
C302 C 0.4460(11) 0.4523(7) 0.7468(11) 0.107(11) Uani 1 1 d D U .
C303 C 0.4099(13) 0.4439(8) 0.7194(12) 0.118(14) Uani 1 1 d D U .
C309 C 0.4761(13) 0.4956(7) 0.7808(10) 0.095(9) Uani 1 1 d . U .
C310 C 0.4453(16) 0.5114(9) 0.7595(14) 0.135(12) Uani 1 1 d . U .
C311 C 0.4196(19) 0.5223(11) 0.7894(16) 0.163(15) Uani 1 1 d . U .
C312 C 0.390(2) 0.5400(13) 0.7713(19) 0.22(3) Uani 1 1 d . U .
N2 N 0.7531(15) 0.2500 0.2500 0.104(12) Uani 1 2 d S TU P
C201 C 0.7290(14) 0.2690(8) 0.2303(11) 0.121(12) Uani 1 1 d D U .
C209 C 0.7790(13) 0.2415(8) 0.2142(10) 0.107(16) Uani 1 1 d . . .
C210 C 0.8072(17) 0.2226(10) 0.2272(12) 0.15(2) Uani 1 1 d . . .
C211 C 0.8387(18) 0.2170(12) 0.1947(19) 0.18(3) Uani 1 1 d . . .
C212 C 0.874(3) 0.1992(19) 0.209(2) 0.32(7) Uani 1 1 d . . .
C202 C 0.6975(14) 0.2769(8) 0.2601(13) 0.131(12) Uani 1 1 d D U .
C204 C 0.6360(16) 0.3018(9) 0.2648(16) 0.155(15) Uani 1 1 d D U .
C203 C 0.6704(15) 0.2930(9) 0.2398(15) 0.145(13) Uani 1 1 d D U .
C205 C 0.604(2) 0.3179(11) 0.253(2) 0.20(2) Uani 1 1 d D U .

loop_
_atom_site_aniso_label
_atom_site_aniso_U_11
_atom_site_aniso_U_22
_atom_site_aniso_U_33
_atom_site_aniso_U_23
_atom_site_aniso_U_13
_atom_site_aniso_U_12
Au1 0.0637(13) 0.0634(12) 0.0988(14) 0.0037(9) -0.0261(9) -0.0160(9)
Au2 0.0613(10) 0.0744(10) 0.0803(10) -0.0154(8) -0.0151(7) -0.0038(8)
Au3 0.0400(8) 0.0856(10) 0.0566(8) -0.0107(7) -0.0077(6) -0.0038(7)
Au4 0.0470(9) 0.0896(11) 0.0596(8) 0.0025(7) -0.0078(6) -0.0190(8)
Au5 0.0471(8) 0.1022(12) 0.0464(7) 0.0039(7) 0.0041(6) -0.0052(8)
Au6 0.0281(10) 0.0755(13) 0.0513(10) -0.0062(9) 0.0030(7) -0.0092(9)
Au7 0.0396(8) 0.0849(10) 0.0508(7) -0.0090(7) 0.0037(6) -0.0059(7)
Au8 0.0366(8) 0.0822(10) 0.0563(8) 0.0011(7) -0.0008(6) -0.0074(7)
Au9 0.0342(8) 0.0789(10) 0.0607(8) -0.0055(7) 0.0011(6) -0.0163(7)
Au10 0.0641(12) 0.1167(17) 0.0680(12) -0.0264(10) -0.0058(8) 0.0123(10)
Au11 0.0679(14) 0.0965(16) 0.1259(18) -0.0347(12) -0.0259(11) -0.0086(11)
Au12 0.107(3) 0.102(2) 0.098(2) -0.0171(16) -0.0292(16) 0.0019(17)
Cu1 0.0637(13) 0.0634(12) 0.0988(14) 0.0037(9) -0.0261(9) -0.0160(9)
Cu10 0.0641(12) 0.1167(17) 0.0680(12) -0.0264(10) -0.0058(8) 0.0123(10)
Cu11 0.0679(14) 0.0965(16) 0.1259(18) -0.0347(12) -0.0259(11) -0.0086(11)
Cu12 0.107(3) 0.102(2) 0.098(2) -0.0171(16) -0.0292(16) 0.0019(17)
S1 0.044(5) 0.081(6) 0.082(6) 0.010(5) -0.013(4) -0.019(4)
S2 0.088(7) 0.063(6) 0.135(9) -0.018(6) -0.039(6) 0.002(5)
S3 0.068(6) 0.099(7) 0.072(6) 0.016(5) 0.007(4) -0.014(5)
S4 0.042(5) 0.123(8) 0.041(4) -0.011(4) -0.001(3) 0.008(5)
S5 0.081(6) 0.120(8) 0.047(5) -0.004(5) 0.010(4) 0.009(6)
S6 0.105(9) 0.129(10) 0.125(9) -0.055(8) -0.044(7) 0.018(8)
S7 0.092(9) 0.102(9) 0.153(11) -0.009(8) -0.038(8) -0.025(7)
S8 0.055(6) 0.105(8) 0.090(6) 0.011(5) -0.012(5) -0.034(5)
C11 0.031(8) 0.078(15) 0.117(14) -0.003(11) -0.002(8) -0.013(8)
C12 0.041(9) 0.092(16) 0.131(17) 0.003(13) -0.010(9) -0.006(9)
C13 0.041(10) 0.101(19) 0.149(17) -0.007(14) -0.005(9) -0.009(10)
C14 0.046(11) 0.081(17) 0.150(18) -0.012(14) 0.002(10) -0.009(10)
C15 0.043(11) 0.086(16) 0.144(17) -0.006(14) 0.012(10) -0.008(10)
C16 0.045(10) 0.087(17) 0.121(14) 0.003(12) 0.008(9) -0.008(10)
C21 0.23(3) 0.126(17) 0.19(2) 0.020(15) -0.075(19) -0.10(2)
C22 0.24(3) 0.123(19) 0.21(2) 0.012(16) -0.09(2) -0.09(2)
C23 0.27(3) 0.13(2) 0.22(3) 0.024(18) -0.09(3) -0.10(2)
C24 0.29(4) 0.15(2) 0.23(3) 0.035(19) -0.11(3) -0.11(2)
C25 0.29(4) 0.15(2) 0.22(3) 0.040(18) -0.10(2) -0.12(2)
C26 0.27(4) 0.144(19) 0.21(2) 0.036(16) -0.10(2) -0.11(2)
C31 0.15(2) 0.110(13) 0.120(16) 0.013(11) -0.036(15) 0.009(13)
C32 0.18(3) 0.111(13) 0.134(18) 0.010(12) -0.047(18) 0.007(14)
C33 0.21(3) 0.121(15) 0.16(2) 0.010(14) -0.06(2) 0.018(16)
C34 0.24(3) 0.116(17) 0.16(2) 0.016(14) -0.06(2) 0.008(18)
C35 0.23(3) 0.115(17) 0.142(19) 0.017(14) -0.065(18) 0.013(18)
C36 0.20(3) 0.108(16) 0.121(15) 0.016(12) -0.046(15) 0.003(17)
C41 0.045(9) 0.146(16) 0.057(13) -0.011(12) -0.005(7) 0.010(8)
C42 0.055(11) 0.146(17) 0.067(14) -0.009(12) -0.020(9) 0.005(9)
C43 0.057(12) 0.159(19) 0.090(18) -0.005(14) -0.022(11) 0.006(10)
C44 0.060(13) 0.16(2) 0.097(17) -0.009(14) -0.019(12) 0.001(11)
C45 0.054(11) 0.164(19) 0.096(18) -0.007(15) -0.010(10) 0.003(10)
C46 0.051(10) 0.147(16) 0.079(17) -0.009(12) -0.008(9) 0.005(9)
C51 0.097(12) 0.19(2) 0.116(17) -0.007(15) 0.017(11) 0.043(13)
C52 0.130(17) 0.22(3) 0.119(17) -0.011(16) 0.030(12) 0.058(18)
C53 0.135(17) 0.24(3) 0.15(2) -0.007(19) 0.033(15) 0.069(18)
C54 0.14(2) 0.23(3) 0.15(2) -0.011(19) 0.030(17) 0.072(19)
C55 0.123(18) 0.22(3) 0.15(2) -0.006(18) 0.021(14) 0.067(18)
C56 0.112(17) 0.18(2) 0.120(18) -0.006(16) 0.019(13) 0.049(15)
C61 0.17(3) 0.147(17) 0.41(5) -0.084(19) 0.03(2) 0.032(16)
C62 0.19(3) 0.16(2) 0.41(5) -0.10(2) 0.05(3) 0.016(18)
C63 0.21(3) 0.17(3) 0.50(6) -0.12(3) 0.07(3) 0.02(2)
C64 0.22(3) 0.17(2) 0.48(5) -0.12(3) 0.07(3) 0.01(2)
C65 0.21(3) 0.17(2) 0.47(5) -0.11(2) 0.06(3) 0.02(2)
C66 0.19(3) 0.158(18) 0.43(5) -0.11(2) 0.04(3) 0.013(17)
C71 0.09(3) 0.10(3) 0.15(4) 0.04(3) -0.06(3) -0.02(3)
C72 0.15(3) 0.17(3) 0.24(4) 0.04(3) -0.08(3) -0.09(3)
C73 0.15(3) 0.17(3) 0.26(4) 0.04(3) -0.09(3) -0.09(3)
C74 0.16(3) 0.17(3) 0.26(4) 0.04(3) -0.09(3) -0.09(3)
C75 0.17(3) 0.16(3) 0.26(4) 0.04(3) -0.09(3) -0.09(2)
C76 0.15(3) 0.14(3) 0.25(4) 0.03(3) -0.08(3) -0.08(3)
C81 0.22(3) 0.17(2) 0.111(13) 0.016(12) 0.041(14) -0.08(2)
C82 0.24(3) 0.17(2) 0.145(18) 0.020(14) 0.051(19) -0.09(2)
C83 0.27(4) 0.19(3) 0.15(2) 0.023(16) 0.06(2) -0.09(2)
C84 0.27(3) 0.20(3) 0.15(2) 0.019(17) 0.06(2) -0.09(3)
C85 0.27(4) 0.19(3) 0.136(17) 0.010(17) 0.07(2) -0.08(3)
C86 0.25(3) 0.17(2) 0.130(16) 0.007(14) 0.062(18) -0.07(2)
Au13 0.0649(12) 0.0820(13) 0.0615(10) 0.0172(8) 0.0051(7) 0.0115(9)
Au14 0.0407(8) 0.0643(8) 0.0489(7) 0.0111(6) -0.0040(5) 0.0029(6)
Au15 0.0552(12) 0.0482(10) 0.0898(13) -0.0043(8) 0.0096(8) -0.0098(8)
Au16 0.0467(8) 0.0610(9) 0.0713(9) 0.0122(7) 0.0024(6) -0.0011(7)
Au17 0.0742(14) 0.0696(13) 0.1015(15) 0.0088(9) 0.0187(10) -0.0156(9)
Au18 0.0430(8) 0.0662(9) 0.0525(7) 0.0103(6) 0.0030(6) -0.0022(6)
Au19 0.0374(7) 0.0640(8) 0.0550(7) 0.0023(6) 0.0003(6) 0.0042(6)
Au20 0.0286(10) 0.0551(11) 0.0534(10) 0.0055(8) -0.0033(7) 0.0032(8)
Au21 0.0496(8) 0.0724(9) 0.0490(7) 0.0036(6) -0.0008(6) 0.0012(7)
Au22 0.0379(8) 0.0572(8) 0.0613(8) 0.0095(6) -0.0012(6) -0.0067(6)
Au23 0.0460(8) 0.0675(9) 0.0537(8) 0.0018(6) 0.0000(6) -0.0048(7)
Au24 0.098(2) 0.115(3) 0.084(2) 0.0158(15) 0.0082(14) 0.0166(18)
Cu13 0.0649(12) 0.0820(13) 0.0615(10) 0.0172(8) 0.0051(7) 0.0115(9)
Cu15 0.0552(12) 0.0482(10) 0.0898(13) -0.0043(8) 0.0096(8) -0.0098(8)
Cu17 0.0742(14) 0.0696(13) 0.1015(15) 0.0088(9) 0.0187(10) -0.0156(9)
Cu24 0.098(2) 0.115(3) 0.084(2) 0.0158(15) 0.0082(14) 0.0166(18)
S9 0.056(5) 0.082(6) 0.048(4) 0.013(4) 0.006(3) 0.013(4)
S10 0.069(6) 0.075(6) 0.054(5) -0.007(4) -0.004(4) -0.009(4)
S11 0.052(5) 0.067(5) 0.088(6) -0.008(4) 0.012(4) -0.005(4)
S12 0.062(6) 0.049(5) 0.104(6) 0.002(4) -0.004(5) -0.008(4)
S13 0.062(6) 0.111(7) 0.057(5) 0.017(5) -0.007(4) 0.003(5)
S14 0.135(10) 0.095(8) 0.091(7) 0.021(6) 0.016(7) 0.002(7)
S15 0.077(7) 0.123(9) 0.115(8) -0.014(7) 0.024(6) -0.030(7)
S16 0.056(6) 0.092(7) 0.097(6) 0.013(5) 0.000(5) -0.031(5)
C91 0.059(9) 0.101(14) 0.062(13) 0.038(11) 0.007(7) 0.020(8)
C92 0.069(11) 0.125(16) 0.082(14) 0.016(13) 0.016(10) 0.014(10)
C93 0.070(12) 0.146(18) 0.103(18) 0.017(14) 0.015(11) 0.016(10)
C94 0.075(13) 0.15(2) 0.100(17) 0.025(15) 0.011(11) 0.009(11)
C95 0.071(11) 0.145(19) 0.099(17) 0.025(14) 0.006(10) 0.011(10)
C96 0.071(10) 0.112(15) 0.078(15) 0.034(12) 0.007(9) 0.008(9)
C101 0.136(18) 0.094(12) 0.095(14) -0.012(11) 0.038(13) 0.014(12)
C102 0.16(2) 0.097(12) 0.099(16) -0.014(11) 0.037(16) 0.005(12)
C103 0.19(3) 0.106(14) 0.125(18) -0.019(12) 0.052(18) 0.013(14)
C104 0.21(3) 0.115(16) 0.126(18) -0.022(13) 0.057(18) 0.008(17)
C105 0.20(3) 0.118(16) 0.116(17) -0.021(13) 0.063(17) 0.008(17)
C106 0.19(2) 0.110(15) 0.097(14) -0.013(11) 0.050(14) 0.005(15)
C111 0.050(9) 0.080(16) 0.129(15) 0.003(12) 0.006(8) -0.006(8)
C112 0.058(11) 0.085(18) 0.133(15) 0.001(13) 0.001(9) -0.010(11)
C113 0.060(12) 0.113(19) 0.148(18) -0.001(15) 0.004(11) -0.022(12)
C114 0.064(12) 0.13(2) 0.16(2) -0.004(16) 0.006(11) -0.011(12)
C115 0.062(11) 0.13(2) 0.156(19) -0.004(16) 0.007(10) -0.003(11)
C116 0.059(10) 0.104(18) 0.147(18) -0.007(15) 0.009(10) 0.006(10)
C121 0.25(3) 0.067(12) 0.149(17) 0.013(11) -0.061(17) -0.071(16)
C122 0.26(3) 0.086(14) 0.163(19) 0.028(13) -0.066(19) -0.085(18)
C123 0.29(4) 0.082(14) 0.17(2) 0.025(14) -0.07(2) -0.090(18)
C124 0.29(3) 0.089(17) 0.17(2) 0.028(15) -0.08(2) -0.10(2)
C125 0.29(4) 0.086(17) 0.17(2) 0.020(13) -0.07(2) -0.10(2)
C126 0.27(3) 0.088(16) 0.160(18) 0.024(12) -0.076(19) -0.091(19)
C131 0.080(11) 0.16(2) 0.106(16) 0.007(13) -0.010(10) 0.023(12)
C132 0.098(15) 0.18(3) 0.108(15) 0.008(14) -0.019(11) 0.037(16)
C133 0.106(16) 0.22(3) 0.12(2) -0.001(18) -0.019(14) 0.051(17)
C134 0.122(19) 0.22(3) 0.14(2) -0.012(19) -0.032(15) 0.069(18)
C135 0.115(17) 0.24(3) 0.14(2) -0.015(19) -0.026(13) 0.073(18)
C136 0.098(15) 0.15(2) 0.112(18) 0.006(15) -0.020(12) 0.036(14)
C141 0.21(2) 0.112(14) 0.21(3) 0.009(15) -0.04(2) 0.033(14)
C142 0.23(3) 0.117(15) 0.24(3) 0.023(15) -0.05(2) 0.018(15)
C143 0.25(3) 0.128(17) 0.27(4) 0.025(17) -0.07(3) 0.030(17)
C144 0.25(3) 0.14(2) 0.28(4) 0.024(19) -0.07(3) 0.028(19)
C145 0.25(3) 0.14(2) 0.29(4) 0.02(2) -0.07(2) 0.035(19)
C146 0.23(2) 0.129(19) 0.23(3) 0.016(17) -0.06(2) 0.026(17)
C151 0.128(16) 0.17(2) 0.23(3) -0.056(18) 0.089(16) -0.083(15)
C152 0.145(18) 0.18(2) 0.26(3) -0.065(19) 0.11(2) -0.088(16)
C153 0.162(19) 0.19(2) 0.28(3) -0.07(2) 0.12(2) -0.095(19)
C154 0.18(3) 0.18(2) 0.27(3) -0.07(2) 0.13(3) -0.09(2)
C155 0.20(3) 0.18(2) 0.25(3) -0.059(19) 0.13(3) -0.081(17)
C156 0.17(2) 0.17(2) 0.22(3) -0.049(17) 0.11(2) -0.070(16)
C161 0.17(3) 0.105(16) 0.107(11) 0.024(10) -0.028(11) -0.076(16)
C162 0.18(3) 0.107(16) 0.132(15) 0.021(11) -0.042(15) -0.079(17)
C163 0.22(3) 0.133(19) 0.137(16) 0.016(13) -0.052(17) -0.08(2)
C164 0.23(3) 0.14(2) 0.144(19) 0.018(14) -0.063(18) -0.07(2)
C165 0.24(3) 0.136(19) 0.137(16) 0.027(13) -0.073(17) -0.07(2)
C166 0.22(3) 0.110(16) 0.133(15) 0.031(11) -0.063(16) -0.072(17)
N1 0.087(17) 0.126(19) 0.047(14) 0.000 -0.010(11) 0.000
C301 0.093(19) 0.14(2) 0.057(14) -0.010(11) -0.013(12) 0.002(12)
C302 0.11(2) 0.14(2) 0.067(16) -0.008(14) -0.009(13) -0.011(16)
C303 0.12(2) 0.17(3) 0.07(2) -0.02(2) -0.016(16) -0.01(2)
C309 0.10(2) 0.13(2) 0.060(14) -0.007(11) 0.002(12) -0.002(13)
C310 0.14(2) 0.18(2) 0.090(19) 0.010(16) 0.007(16) 0.041(19)
C311 0.17(3) 0.21(3) 0.11(2) 0.01(2) 0.021(19) 0.07(2)
C312 0.24(4) 0.27(4) 0.15(4) 0.03(3) 0.03(3) 0.13(4)
N2 0.12(3) 0.16(3) 0.037(19) -0.004(16) 0.000 0.000
C201 0.13(2) 0.17(3) 0.064(18) 0.018(16) 0.014(13) 0.013(16)
C209 0.10(3) 0.17(5) 0.05(2) -0.01(2) -0.01(2) 0.05(3)
C210 0.14(5) 0.23(7) 0.06(3) 0.01(3) 0.02(3) 0.05(4)
C211 0.12(5) 0.26(8) 0.16(5) -0.02(5) 0.06(4) 0.03(5)
C212 0.26(10) 0.54(18) 0.16(6) 0.13(9) 0.06(6) 0.21(11)
C202 0.14(2) 0.18(3) 0.079(19) 0.015(17) 0.022(15) 0.015(18)
C204 0.15(3) 0.19(3) 0.13(3) 0.00(2) 0.010(19) 0.02(2)
C203 0.15(3) 0.18(3) 0.11(2) 0.015(19) 0.005(17) 0.02(2)
C205 0.19(4) 0.23(4) 0.19(4) 0.00(3) -0.02(3) 0.05(3)

loop_
_atom_type_symbol
_atom_type_description
_atom_type_scat_dispersion_real
_atom_type_scat_dispersion_imag
_atom_type_scat_source
C C 0.0181 0.0091 'International Tables Vol C Tables 4.2.6.8 and 6.1.1.4'
H H 0.0000 0.0000 'International Tables Vol C Tables 4.2.6.8 and 6.1.1.4'
Au Au -4.4197 7.2980 'International Tables Vol C Tables 4.2.6.8 and 6.1.1.4'
Cu Cu -1.9646 0.5888 'International Tables Vol C Tables 4.2.6.8 and 6.1.1.4'
N N 0.0311 0.0180 'International Tables Vol C Tables 4.2.6.8 and 6.1.1.4'
S S 0.3331 0.5567 'International Tables Vol C Tables 4.2.6.8 and 6.1.1.4'

loop_
_geom_angle_atom_site_label_1
_geom_angle_atom_site_label_2
_geom_angle_atom_site_label_3
_geom_angle
_geom_angle_site_symmetry_1
_geom_angle_site_symmetry_3
Au2 Au1 Au8 70.86(5) . 13_656
S1 Au1 Au2 118.6(2) . .
S1 Au1 Au8 49.6(2) . 13_656
S1 Au1 S2 171.7(4) . .
S2 Au1 Au2 53.1(3) . .
S2 Au1 Au8 122.5(3) . 13_656
Au1 Au2 Au7 90.60(6) . 13_656
Au1 Au2 Au10 124.04(7) . 13_656
Au1 Au2 Au11 151.00(8) . 13_656
Au1 Au2 Cu10 124.04(7) . 13_656
Au1 Au2 Cu11 151.00(8) . 13_656
Au3 Au2 Au1 140.59(7) . .
Au3 Au2 Au4 60.29(5) . .
Au3 Au2 Au7 58.50(5) . 13_656
Au3 Au2 Au10 65.44(5) . 13_656
Au3 Au2 Au11 67.15(6) . 13_656
Au3 Au2 Cu10 65.44(5) . 13_656
Au3 Au2 Cu11 67.15(6) . 13_656
Au4 Au2 Au1 92.87(6) . .
Au4 Au2 Au7 79.76(5) . 13_656
Au4 Au2 Au10 124.37(7) . 13_656
Au4 Au2 Au11 99.33(7) . 13_656
Au4 Au2 Cu10 124.37(7) . 13_656
Au4 Au2 Cu11 99.33(7) . 13_656
Au10 Au2 Au7 61.97(5) 13_656 13_656
Au11 Au2 Au7 117.33(7) 13_656 13_656
Au11 Au2 Au10 69.02(6) 13_656 13_656
Au11 Au2 Cu10 69.02(6) 13_656 13_656
Cu10 Au2 Au7 61.97(5) 13_656 13_656
Cu10 Au2 Au10 0.0 13_656 13_656
Cu11 Au2 Au7 117.33(7) 13_656 13_656
Cu11 Au2 Au10 69.02(6) 13_656 13_656
Cu11 Au2 Au11 0.0 13_656 13_656
Cu11 Au2 Cu10 69.02(6) 13_656 13_656
S2 Au2 Au1 50.8(2) . .
S2 Au2 Au3 165.1(3) . .
S2 Au2 Au4 134.4(3) . .
S2 Au2 Au7 120.6(3) . 13_656
S2 Au2 Au10 100.5(3) . 13_656
S2 Au2 Au11 104.1(2) . 13_656
S2 Au2 Cu10 100.5(3) . 13_656
S2 Au2 Cu11 104.1(2) . 13_656
Au2 Au3 Au4 60.59(6) . .
Au2 Au3 Au6 98.46(5) . .
Au2 Au3 Au7 71.30(5) . 13_656
Au2 Au3 Au9 122.26(6) . 13_656
Au2 Au3 Au10 65.73(6) . 13_656
Au2 Au3 Au11 60.85(6) . 13_656
Au2 Au3 Au12 89.57(8) . 13_656
Au2 Au3 Cu10 65.73(6) . 13_656
Au2 Au3 Cu11 60.85(6) . 13_656
Au4 Au3 Au6 61.59(4) . .
Au4 Au3 Au7 86.16(5) . 13_656
Au4 Au3 Au9 61.68(5) . 13_656
Au4 Au3 Au10 124.95(7) . 13_656
Au4 Au3 Au11 95.62(7) . 13_656
Au4 Au3 Au12 62.58(6) . 13_656
Au4 Au3 Cu10 124.95(7) . 13_656
Au4 Au3 Cu11 95.62(7) . 13_656
Au6 Au3 Au10 117.81(5) . 13_656
Au6 Au3 Au12 108.73(6) . 13_656
Au6 Au3 Cu10 117.81(5) . 13_656
Au7 Au3 Au6 52.69(3) 13_656 .
Au7 Au3 Au10 65.59(5) 13_656 13_656
Au7 Au3 Au11 122.74(7) 13_656 13_656
Au7 Au3 Au12 148.62(7) 13_656 13_656
Au7 Au3 Cu10 65.59(5) 13_656 13_656
Au7 Au3 Cu11 122.74(7) 13_656 13_656
Au9 Au3 Au6 53.53(3) 13_656 .
Au9 Au3 Au7 106.18(5) 13_656 13_656
Au9 Au3 Au10 167.25(7) 13_656 13_656
Au9 Au3 Au11 124.80(7) 13_656 13_656
Au9 Au3 Au12 62.80(6) 13_656 13_656
Au9 Au3 Cu10 167.25(7) 13_656 13_656
Au9 Au3 Cu11 124.80(7) 13_656 13_656
Au10 Au3 Au12 129.36(8) 13_656 13_656
Au10 Au3 Cu10 0.00(5) 13_656 13_656
Au11 Au3 Au6 155.88(6) 13_656 .
Au11 Au3 Au10 67.23(6) 13_656 13_656
Au11 Au3 Au12 62.13(7) 13_656 13_656
Au11 Au3 Cu10 67.23(6) 13_656 13_656
Cu10 Au3 Au12 129.36(8) 13_656 13_656
Cu11 Au3 Au6 155.88(6) 13_656 .
Cu11 Au3 Au10 67.23(6) 13_656 13_656
Cu11 Au3 Au11 0.0 13_656 13_656
Cu11 Au3 Au12 62.13(7) 13_656 13_656
Cu11 Au3 Cu10 67.23(6) 13_656 13_656
S4 Au3 Au2 139.7(2) 13_656 .
S4 Au3 Au4 158.6(2) 13_656 .
S4 Au3 Au6 102.3(2) 13_656 .
S4 Au3 Au7 94.8(2) 13_656 13_656
S4 Au3 Au9 97.8(2) 13_656 13_656
S4 Au3 Au10 74.04(19) 13_656 13_656
S4 Au3 Au11 101.7(2) 13_656 13_656
S4 Au3 Au12 115.2(2) 13_656 13_656
S4 Au3 Cu10 74.04(19) 13_656 13_656
S4 Au3 Cu11 101.7(2) 13_656 13_656
Au2 Au4 Au6 100.88(5) . .
Au2 Au4 Au8 76.44(5) . 13_656
Au2 Au4 Au9 122.58(6) . 13_656
Au2 Au4 Au12 91.66(7) . 13_656
Au2 Au4 Cu12 91.66(7) . 13_656
Au3 Au4 Au2 59.12(5) . .
Au3 Au4 Au6 66.71(4) . .
Au3 Au4 Au8 94.79(6) . 13_656
Au3 Au4 Au9 63.48(5) . 13_656
Au3 Au4 Au12 67.63(7) . 13_656
Au3 Au4 Cu12 67.63(7) . 13_656
Au6 Au4 Au12 115.93(7) . 13_656
Au6 Au4 Cu12 115.93(7) . 13_656
Au8 Au4 Au6 55.18(4) 13_656 .
Au8 Au4 Au12 162.26(8) 13_656 13_656
Au8 Au4 Cu12 162.26(8) 13_656 13_656
Au9 Au4 Au6 55.40(4) 13_656 .
Au9 Au4 Au8 110.26(6) 13_656 13_656
Au9 Au4 Au12 65.00(7) 13_656 13_656
Au9 Au4 Cu12 65.00(7) 13_656 13_656
Cu12 Au4 Au12 0.0 13_656 13_656
S3 Au4 Au2 142.0(3) . .
S3 Au4 Au3 158.8(3) . .
S3 Au4 Au6 100.0(3) . .
S3 Au4 Au8 90.1(2) . 13_656
S3 Au4 Au9 95.4(3) . 13_656
S3 Au4 Au12 107.2(2) . 13_656
S3 Au4 Cu12 107.2(2) . 13_656
Au7 Au5 Au6 48.23(3) . .
Au8 Au5 Au6 50.54(3) 13_656 .
Au8 Au5 Au7 98.76(5) 13_656 .
S3 Au5 Au6 90.4(2) . .
S3 Au5 Au7 91.9(3) . .
S3 Au5 Au8 88.8(2) . 13_656
S4 Au5 Au6 97.4(2) . .
S4 Au5 Au7 89.4(2) . .
S4 Au5 Au8 100.19(19) . 13_656
S4 Au5 S3 170.6(3) . .
Au3 Au6 Au3 180.00(4) 13_656 .
Au3 Au6 Au5 62.65(4) 13_656 .
Au3 Au6 Au5 117.35(4) 13_656 13_656
Au3 Au6 Au5 62.65(4) . 13_656
Au3 Au6 Au5 117.35(4) . .
Au4 Au6 Au3 51.70(4) . .
Au4 Au6 Au3 51.70(4) 13_656 13_656
Au4 Au6 Au3 128.30(4) . 13_656
Au4 Au6 Au3 128.30(4) 13_656 .
Au4 Au6 Au4 180.0 13_656 .
Au4 Au6 Au5 65.66(4) 13_656 13_656
Au4 Au6 Au5 114.34(4) 13_656 .
Au4 Au6 Au5 114.34(4) . 13_656
Au4 Au6 Au5 65.66(4) . .
Au5 Au6 Au5 180.0 . 13_656
Au7 Au6 Au3 120.11(4) . .
Au7 Au6 Au3 120.11(4) 13_656 13_656
Au7 Au6 Au3 59.89(4) . 13_656
Au7 Au6 Au3 59.89(4) 13_656 .
Au7 Au6 Au4 95.51(4) . .
Au7 Au6 Au4 95.51(4) 13_656 13_656
Au7 Au6 Au4 84.49(4) 13_656 .
Au7 Au6 Au4 84.49(4) . 13_656
Au7 Au6 Au5 117.26(4) . 13_656
Au7 Au6 Au5 117.26(4) 13_656 .
Au7 Au6 Au5 62.74(4) . .
Au7 Au6 Au5 62.74(4) 13_656 13_656
Au7 Au6 Au7 180.0 13_656 .
Au7 Au6 Au8 119.88(4) 13_656 .
Au7 Au6 Au8 60.12(4) . .
Au7 Au6 Au8 119.88(4) . 13_656
Au7 Au6 Au8 60.12(4) 13_656 13_656
Au7 Au6 Au9 119.25(4) . .
Au7 Au6 Au9 60.75(4) 13_656 .
Au7 Au6 Au9 119.26(4) 13_656 13_656
Au7 Au6 Au9 60.74(4) . 13_656
Au8 Au6 Au3 88.72(4) 13_656 .
Au8 Au6 Au3 91.28(4) 13_656 13_656
Au8 Au6 Au3 91.28(4) . .
Au8 Au6 Au3 88.72(4) . 13_656
Au8 Au6 Au4 119.28(4) . .
Au8 Au6 Au4 60.73(4) 13_656 .
Au8 Au6 Au4 119.27(4) 13_656 13_656
Au8 Au6 Au4 60.72(4) . 13_656
Au8 Au6 Au5 57.14(4) . 13_656
Au8 Au6 Au5 122.86(4) . .
Au8 Au6 Au5 57.14(4) 13_656 .
Au8 Au6 Au5 122.86(4) 13_656 13_656
Au8 Au6 Au8 180.0 13_656 .
Au9 Au6 Au3 59.42(4) 13_656 .
Au9 Au6 Au3 59.42(4) . 13_656
Au9 Au6 Au3 120.57(4) 13_656 13_656
Au9 Au6 Au3 120.58(4) . .
Au9 Au6 Au4 119.89(4) . .
Au9 Au6 Au4 60.11(4) . 13_656
Au9 Au6 Au4 60.11(4) 13_656 .
Au9 Au6 Au4 119.89(4) 13_656 13_656
Au9 Au6 Au5 87.57(4) 13_656 13_656
Au9 Au6 Au5 92.43(4) 13_656 .
Au9 Au6 Au5 87.57(4) . .
Au9 Au6 Au5 92.43(4) . 13_656
Au9 Au6 Au8 120.45(4) 13_656 13_656
Au9 Au6 Au8 120.44(4) . .
Au9 Au6 Au8 59.55(4) 13_656 .
Au9 Au6 Au8 59.55(4) . 13_656
Au9 Au6 Au9 180.0 13_656 .
Au2 Au7 Au10 58.16(5) 13_656 .
Au3 Au7 Au2 50.20(5) 13_656 13_656
Au3 Au7 Au5 66.74(5) 13_656 .
Au3 Au7 Au10 60.97(5) 13_656 .
Au5 Au7 Au2 115.81(5) . 13_656
Au5 Au7 Au10 83.79(5) . .
Au6 Au7 Au2 94.34(5) . 13_656
Au6 Au7 Au3 67.42(4) . 13_656
Au6 Au7 Au5 69.03(4) . .
Au6 Au7 Au8 60.65(4) . .
Au6 Au7 Au9 60.30(4) . 13_656
Au6 Au7 Au10 127.80(5) . .
Au8 Au7 Au2 70.12(5) . 13_656
Au8 Au7 Au3 93.21(5) . 13_656
Au8 Au7 Au5 129.69(6) . .
Au8 Au7 Au9 59.58(5) . 13_656
Au8 Au7 Au10 127.53(7) . .
Au9 Au7 Au2 129.66(6) 13_656 13_656
Au9 Au7 Au3 127.66(6) 13_656 13_656
Au9 Au7 Au5 95.81(6) 13_656 .
Au9 Au7 Au10 170.37(7) 13_656 .
S5 Au7 Au2 94.9(3) . 13_656
S5 Au7 Au3 101.7(3) . 13_656
S5 Au7 Au5 86.1(3) . .
S5 Au7 Au6 155.1(3) . .
S5 Au7 Au8 144.2(3) . .
S5 Au7 Au9 127.0(3) . 13_656
S5 Au7 Au10 43.4(3) . .
Au1 Au8 Cu1 0.00(7) 13_656 13_656
Au4 Au8 Au1 84.91(6) 13_656 13_656
Au4 Au8 Au5 72.28(5) 13_656 13_656
Au4 Au8 Cu1 84.91(6) 13_656 13_656
Au5 Au8 Au1 121.62(6) 13_656 13_656
Au5 Au8 Cu1 121.62(6) 13_656 13_656
Au6 Au8 Au1 141.21(6) . 13_656
Au6 Au8 Au4 64.09(4) . 13_656
Au6 Au8 Au5 72.32(4) . 13_656
Au6 Au8 Cu1 141.21(6) . 13_656
Au7 Au8 Au1 97.87(6) . 13_656
Au7 Au8 Au4 85.83(5) . 13_656
Au7 Au8 Au5 131.55(6) . 13_656
Au7 Au8 Au6 59.23(4) . .
Au7 Au8 Cu1 97.87(6) . 13_656
Au9 Au8 Au1 138.98(6) 13_656 13_656
Au9 Au8 Au4 123.86(6) 13_656 13_656
Au9 Au8 Au5 96.58(6) 13_656 13_656
Au9 Au8 Au6 60.19(4) 13_656 .
Au9 Au8 Au7 60.66(5) 13_656 .
Au9 Au8 Cu1 138.98(6) 13_656 13_656
S1 Au8 Au1 47.1(2) 13_656 13_656
S1 Au8 Au4 110.3(2) 13_656 13_656
S1 Au8 Au5 91.8(2) 13_656 13_656
S1 Au8 Au6 164.0(2) 13_656 .
S1 Au8 Au7 136.7(2) 13_656 .
S1 Au8 Au9 125.2(2) 13_656 13_656
S1 Au8 Cu1 47.1(2) 13_656 13_656
Au3 Au9 Au12 63.34(7) 13_656 .
Au4 Au9 Au3 54.84(5) 13_656 13_656
Au4 Au9 Au12 60.94(6) 13_656 .
Au6 Au9 Au3 67.04(4) . 13_656
Au6 Au9 Au4 64.48(4) . 13_656
Au6 Au9 Au7 58.95(4) . 13_656
Au6 Au9 Au12 120.46(7) . .
Au7 Au9 Au3 125.93(6) 13_656 13_656
Au7 Au9 Au4 97.17(6) 13_656 13_656
Au7 Au9 Au12 147.36(8) 13_656 .
Au8 Au9 Au3 96.21(6) 13_656 13_656
Au8 Au9 Au4 124.30(6) 13_656 13_656
Au8 Au9 Au6 60.25(4) 13_656 .
Au8 Au9 Au7 59.76(5) 13_656 13_656
Au8 Au9 Au12 152.08(7) 13_656 .
S8 Au9 Au3 99.3(3) . 13_656
S8 Au9 Au4 101.3(3) . 13_656
S8 Au9 Au6 164.1(3) . .
S8 Au9 Au7 133.5(3) . 13_656
S8 Au9 Au8 132.1(3) . 13_656
S8 Au9 Au12 43.7(3) . .
Au2 Au10 Au7 59.87(4) 13_656 .
Au3 Au10 Au2 48.84(5) 13_656 13_656
Au3 Au10 Au7 53.43(4) 13_656 .
S5 Au10 Au2 97.2(2) . 13_656
S5 Au10 Au3 95.3(2) . 13_656
S5 Au10 Au7 44.2(2) . .
S5 Au10 S6 173.6(4) . .
S6 Au10 Au2 89.1(4) . 13_656
S6 Au10 Au3 88.0(3) . 13_656
S6 Au10 Au7 140.3(3) . .
Au2 Au11 Au3 52.00(5) 13_656 13_656
Au2 Au11 Au12 84.25(7) 13_656 .
Au3 Au11 Au12 61.16(7) 13_656 .
S6 Au11 Au2 97.4(3) . 13_656
S6 Au11 Au3 91.6(3) . 13_656
S6 Au11 Au12 144.0(3) . .
S6 Au11 S7 168.5(4) . .
S7 Au11 Au2 93.1(3) . 13_656
S7 Au11 Au3 98.8(3) . 13_656
S7 Au11 Au12 42.1(3) . .
Au3 Au12 Au11 56.72(7) 13_656 .
Au4 Au12 Au3 49.79(6) 13_656 13_656
Au4 Au12 Au9 54.06(6) 13_656 .
Au4 Au12 Au11 84.29(9) 13_656 .
Au9 Au12 Au3 53.87(6) . 13_656
Au9 Au12 Au11 110.48(10) . .
S7 Au12 Au3 97.1(4) . 13_656
S7 Au12 Au4 96.8(3) . 13_656
S7 Au12 Au9 147.3(3) . .
S7 Au12 Au11 44.8(4) . .
S7 Au12 S8 165.6(4) . .
S8 Au12 Au3 93.3(3) . 13_656
S8 Au12 Au4 97.5(2) . 13_656
S8 Au12 Au9 46.6(2) . .
S8 Au12 Au11 138.6(3) . .
Au1 S1 Au8 83.3(3) . 13_656
C11 S1 Au1 107.7(12) . .
C11 S1 Au8 107.4(12) . 13_656
Au1 S2 Au2 76.1(3) . .
C21 S2 Au1 109.5(17) . .
C21 S2 Au2 102(3) . .
Au5 S3 Au4 96.3(3) . .
C31 S3 Au4 104.9(16) . .
C31 S3 Au5 101.3(16) . .
Au5 S4 Au3 93.4(3) . 13_656
C41 S4 Au3 109.3(12) . 13_656
C41 S4 Au5 112.3(14) . .
Au10 S5 Au7 92.3(3) . .
C51 S5 Au7 108.0(15) . .
C51 S5 Au10 112(2) . .
Au11 S6 Au10 99.6(4) . .
C61 S6 Au10 108(3) . .
C61 S6 Au11 95(3) . .
Au12 S7 Au11 93.1(5) . .
C71 S7 Au11 103.9(17) . .
C71 S7 Au12 104.8(17) . .
Au12 S8 Au9 89.8(4) . .
C81 S8 Au9 105.2(19) . .
C81 S8 Au12 102(2) . .
S1 C11 H11 107.7 . .
C12 C11 S1 106(2) . .
C12 C11 H11 107.7 . .
C16 C11 S1 114(2) . .
C16 C11 H11 107.7 . .
C16 C11 C12 114(3) . .
C11 C12 H12A 110.7 . .
C11 C12 H12B 110.7 . .
C11 C12 C13 105(3) . .
H12A C12 H12B 108.8 . .
C13 C12 H12A 110.7 . .
C13 C12 H12B 110.7 . .
C12 C13 H13A 109.9 . .
C12 C13 H13B 109.9 . .
H13A C13 H13B 108.3 . .
C14 C13 C12 109(3) . .
C14 C13 H13A 109.9 . .
C14 C13 H13B 109.9 . .
C13 C14 H14A 109.0 . .
C13 C14 H14B 109.0 . .
C13 C14 C15 113(3) . .
H14A C14 H14B 107.8 . .
C15 C14 H14A 109.0 . .
C15 C14 H14B 109.0 . .
C14 C15 H15A 109.8 . .
C14 C15 H15B 109.8 . .
H15A C15 H15B 108.2 . .
C16 C15 C14 109(3) . .
C16 C15 H15A 109.8 . .
C16 C15 H15B 109.8 . .
C11 C16 C15 111(3) . .
C11 C16 H16A 109.4 . .
C11 C16 H16B 109.4 . .
C15 C16 H16A 109.4 . .
C15 C16 H16B 109.4 . .
H16A C16 H16B 108.0 . .
S2 C21 H21 99.8 . .
C22 C21 S2 114(4) . .
C22 C21 H21 99.8 . .
C26 C21 S2 113(4) . .
C26 C21 H21 99.8 . .
C26 C21 C22 124(6) . .
C21 C22 H22A 108.6 . .
C21 C22 H22B 108.6 . .
C21 C22 C23 115(4) . .
H22A C22 H22B 107.6 . .
C23 C22 H22A 108.6 . .
C23 C22 H22B 108.6 . .
C22 C23 H23A 108.2 . .
C22 C23 H23B 108.2 . .
H23A C23 H23B 107.3 . .
C24 C23 C22 117(5) . .
C24 C23 H23A 108.2 . .
C24 C23 H23B 108.2 . .
C23 C24 H24A 108.0 . .
C23 C24 H24B 108.0 . .
C23 C24 C25 117(6) . .
H24A C24 H24B 107.3 . .
C25 C24 H24A 108.0 . .
C25 C24 H24B 108.0 . .
C24 C25 H25A 109.2 . .
C24 C25 H25B 109.2 . .
C24 C25 C26 112(5) . .
H25A C25 H25B 107.9 . .
C26 C25 H25A 109.2 . .
C26 C25 H25B 109.2 . .
C21 C26 C25 113(4) . .
C21 C26 H26A 108.9 . .
C21 C26 H26B 108.9 . .
C25 C26 H26A 108.9 . .
C25 C26 H26B 108.9 . .
H26A C26 H26B 107.7 . .
S3 C31 H31 107.9 . .
C32 C31 S3 108(4) . .
C32 C31 H31 107.9 . .
C32 C31 C36 118(5) . .
C36 C31 S3 107(4) . .
C36 C31 H31 107.9 . .
C31 C32 H32A 110.6 . .
C31 C32 H32B 110.6 . .
C31 C32 C33 106(4) . .
H32A C32 H32B 108.7 . .
C33 C32 H32A 110.6 . .
C33 C32 H32B 110.6 . .
C32 C33 H33A 110.5 . .
C32 C33 H33B 110.5 . .
C32 C33 C34 106(4) . .
H33A C33 H33B 108.7 . .
C34 C33 H33A 110.5 . .
C34 C33 H33B 110.5 . .
C33 C34 H34A 111.2 . .
C33 C34 H34B 111.2 . .
H34A C34 H34B 109.1 . .
C35 C34 C33 103(5) . .
C35 C34 H34A 111.2 . .
C35 C34 H34B 111.2 . .
C34 C35 H35A 107.7 . .
C34 C35 H35B 107.7 . .
C34 C35 C36 119(5) . .
H35A C35 H35B 107.1 . .
C36 C35 H35A 107.7 . .
C36 C35 H35B 107.7 . .
C31 C36 H36A 110.2 . .
C31 C36 H36B 110.2 . .
C35 C36 C31 107(4) . .
C35 C36 H36A 110.2 . .
C35 C36 H36B 110.2 . .
H36A C36 H36B 108.5 . .
S4 C41 H41 108.8 . .
C42 C41 S4 109(2) . .
C42 C41 H41 108.8 . .
C46 C41 S4 108(3) . .
C46 C41 H41 108.8 . .
C46 C41 C42 114(3) . .
C41 C42 H42A 109.7 . .
C41 C42 H42B 109.7 . .
H42A C42 H42B 108.2 . .
C43 C42 C41 110(3) . .
C43 C42 H42A 109.7 . .
C43 C42 H42B 109.7 . .
C42 C43 H43A 109.3 . .
C42 C43 H43B 109.3 . .
C42 C43 C44 111(4) . .
H43A C43 H43B 108.0 . .
C44 C43 H43A 109.3 . .
C44 C43 H43B 109.3 . .
C43 C44 H44A 108.9 . .
C43 C44 H44B 108.9 . .
H44A C44 H44B 107.7 . .
C45 C44 C43 113(3) . .
C45 C44 H44A 108.9 . .
C45 C44 H44B 108.9 . .
C44 C45 H45A 110.0 . .
C44 C45 H45B 110.0 . .
H45A C45 H45B 108.3 . .
C46 C45 C44 109(4) . .
C46 C45 H45A 110.0 . .
C46 C45 H45B 110.0 . .
C41 C46 C45 116(4) . .
C41 C46 H46A 108.4 . .
C41 C46 H46B 108.4 . .
C45 C46 H46A 108.4 . .
C45 C46 H46B 108.4 . .
H46A C46 H46B 107.4 . .
S5 C51 H51 114.8 . .
C52 C51 S5 104(3) . .
C52 C51 H51 114.8 . .
C56 C51 S5 108(4) . .
C56 C51 H51 114.8 . .
C56 C51 C52 99(5) . .
C51 C52 H52A 111.6 . .
C51 C52 H52B 111.6 . .
C51 C52 C53 101(4) . .
H52A C52 H52B 109.4 . .
C53 C52 H52A 111.6 . .
C53 C52 H52B 111.6 . .
C52 C53 H53A 110.4 . .
C52 C53 H53B 110.4 . .
H53A C53 H53B 108.6 . .
C54 C53 C52 106(5) . .
C54 C53 H53A 110.4 . .
C54 C53 H53B 110.4 . .
C53 C54 H54A 112.5 . .
C53 C54 H54B 112.5 . .
H54A C54 H54B 110.0 . .
C55 C54 C53 96(5) . .
C55 C54 H54A 112.5 . .
C55 C54 H54B 112.5 . .
C54 C55 H55A 111.0 . .
C54 C55 H55B 111.0 . .
C54 C55 C56 104(5) . .
H55A C55 H55B 109.0 . .
C56 C55 H55A 111.0 . .
C56 C55 H55B 111.0 . .
C51 C56 C55 111(5) . .
C51 C56 H56A 109.4 . .
C51 C56 H56B 109.4 . .
C55 C56 H56A 109.4 . .
C55 C56 H56B 109.4 . .
H56A C56 H56B 108.0 . .
S6 C61 H61 110.4 . .
C62 C61 S6 97(6) . .
C62 C61 H61 110.4 . .
C62 C61 C66 120(10) . .
C66 C61 S6 107(5) . .
C66 C61 H61 110.4 . .
C61 C62 H62A 110.6 . .
C61 C62 H62B 110.6 . .
C61 C62 C63 106(7) . .
H62A C62 H62B 108.8 . .
C63 C62 H62A 110.6 . .
C63 C62 H62B 110.6 . .
C62 C63 H63A 112.9 . .
C62 C63 H63B 112.9 . .
H63A C63 H63B 110.4 . .
C64 C63 C62 94(6) . .
C64 C63 H63A 112.9 . .
C64 C63 H63B 112.9 . .
C63 C64 H64A 109.3 . .
C63 C64 H64B 109.3 . .
H64A C64 H64B 108.0 . .
C65 C64 C63 112(9) . .
C65 C64 H64A 109.3 . .
C65 C64 H64B 109.3 . .
C64 C65 H65A 109.0 . .
C64 C65 H65B 109.0 . .
C64 C65 C66 113(8) . .
H65A C65 H65B 107.8 . .
C66 C65 H65A 109.0 . .
C66 C65 H65B 109.0 . .
C61 C66 C65 104(6) . .
C61 C66 H66A 110.9 . .
C61 C66 H66B 110.9 . .
C65 C66 H66A 110.9 . .
C65 C66 H66B 110.9 . .
H66A C66 H66B 108.9 . .
S7 C71 H71 107.7 . .
C72 C71 S7 113(3) . .
C72 C71 H71 107.7 . .
C76 C71 S7 114(4) . .
C76 C71 H71 107.7 . .
C76 C71 C72 106(5) . .
C71 C72 H72A 107.5 . .
C71 C72 H72B 107.5 . .
H72A C72 H72B 107.0 . .
C73 C72 C71 119(5) . .
C73 C72 H72A 107.5 . .
C73 C72 H72B 107.5 . .
C72 C73 H73A 110.7 . .
C72 C73 H73B 110.7 . .
H73A C73 H73B 108.8 . .
C74 C73 C72 105(6) . .
C74 C73 H73A 110.7 . .
C74 C73 H73B 110.7 . .
C73 C74 H74A 107.2 . .
C73 C74 H74B 107.2 . .
C73 C74 C75 120(7) . .
H74A C74 H74B 106.9 . .
C75 C74 H74A 107.2 . .
C75 C74 H74B 107.2 . .
C74 C75 H75A 110.6 . .
C74 C75 H75B 110.6 . .
H75A C75 H75B 108.7 . .
C76 C75 C74 106(5) . .
C76 C75 H75A 110.6 . .
C76 C75 H75B 110.6 . .
C71 C76 C75 115(6) . .
C71 C76 H76A 108.5 . .
C71 C76 H76B 108.5 . .
C75 C76 H76A 108.5 . .
C75 C76 H76B 108.5 . .
H76A C76 H76B 107.5 . .
S8 C81 H81 105.3 . .
C82 C81 S8 108(4) . .
C82 C81 H81 105.3 . .
C86 C81 S8 106(4) . .
C86 C81 H81 105.3 . .
C86 C81 C82 126(6) . .
C81 C82 H82A 111.0 . .
C81 C82 H82B 111.0 . .
H82A C82 H82B 109.0 . .
C83 C82 C81 104(5) . .
C83 C82 H82A 111.0 . .
C83 C82 H82B 111.0 . .
C82 C83 H83A 109.6 . .
C82 C83 H83B 109.6 . .
C82 C83 C84 110(6) . .
H83A C83 H83B 108.2 . .
C84 C83 H83A 109.6 . .
C84 C83 H83B 109.6 . .
C83 C84 H84A 107.1 . .
C83 C84 H84B 107.1 . .
C83 C84 C85 121(6) . .
H84A C84 H84B 106.8 . .
C85 C84 H84A 107.1 . .
C85 C84 H84B 107.1 . .
C84 C85 H85A 110.0 . .
C84 C85 H85B 110.0 . .
C84 C85 C86 108(5) . .
H85A C85 H85B 108.4 . .
C86 C85 H85A 110.0 . .
C86 C85 H85B 110.0 . .
C81 C86 C85 112(5) . .
C81 C86 H86A 109.3 . .
C81 C86 H86B 109.3 . .
C85 C86 H86A 109.3 . .
C85 C86 H86B 109.3 . .
H86A C86 H86B 108.0 . .
Au16 Au13 Au14 60.30(4) . .
Au16 Au13 Au18 49.43(4) . .
Au18 Au13 Au14 53.79(4) . .
S13 Au13 Au14 44.6(2) . .
S13 Au13 Au16 99.0(2) . .
S13 Au13 Au18 95.2(2) . .
S14 Au13 Au14 142.3(3) . .
S14 Au13 Au16 88.5(3) . .
S14 Au13 Au18 90.5(3) . .
S14 Au13 S13 172.5(4) . .
Au16 Au14 Au13 57.33(4) . .
Au18 Au14 Au13 61.06(4) . .
Au18 Au14 Au16 50.42(4) . .
Au18 Au14 Au21 67.92(4) . 9_666
Au19 Au14 Au13 126.70(6) . .
Au19 Au14 Au16 70.04(5) . .
Au19 Au14 Au18 92.63(5) . .
Au19 Au14 Au21 129.66(5) . 9_666
Au19 Au14 Au22 59.94(5) . 9_666
Au20 Au14 Au13 127.66(5) . .
Au20 Au14 Au16 94.50(4) . .
Au20 Au14 Au18 67.08(4) . .
Au20 Au14 Au19 60.36(4) . .
Au20 Au14 Au21 69.32(4) . 9_666
Au20 Au14 Au22 60.33(4) . 9_666
Au21 Au14 Au13 85.00(5) 9_666 .
Au21 Au14 Au16 117.09(5) 9_666 .
Au22 Au14 Au13 170.75(6) 9_666 .
Au22 Au14 Au16 129.96(6) 9_666 .
Au22 Au14 Au18 127.35(5) 9_666 .
Au22 Au14 Au21 94.80(5) 9_666 9_666
S13 Au14 Au13 43.9(2) . .
S13 Au14 Au16 95.6(3) . .
S13 Au14 Au18 101.4(2) . .
S13 Au14 Au19 146.2(2) . .
S13 Au14 Au20 153.3(2) . .
S13 Au14 Au21 84.1(2) . 9_666
S13 Au14 Au22 126.8(3) . 9_666
Au16 Au15 Au19 70.79(5) . .
S11 Au15 Au16 118.6(2) . .
S11 Au15 Au19 49.8(2) . .
S11 Au15 S12 172.7(3) . .
S12 Au15 Au16 54.2(2) . .
S12 Au15 Au19 123.1(2) . .
Au13 Au16 Au14 62.38(4) . .
Au15 Au16 Au13 122.55(6) . .
Au15 Au16 Au14 90.03(5) . .
Au15 Au16 Au17 149.81(7) . .
Au17 Au16 Au13 70.25(6) . .
Au17 Au16 Au14 118.89(6) . .
Au18 Au16 Au13 66.22(5) . .
Au18 Au16 Au14 58.88(4) . .
Au18 Au16 Au15 140.96(7) . .
Au18 Au16 Au17 68.17(5) . .
Au18 Au16 Au23 60.09(5) . .
Au23 Au16 Au13 125.11(6) . .
Au23 Au16 Au14 80.46(5) . .
Au23 Au16 Au15 94.32(6) . .
Au23 Au16 Au17 98.66(6) . .
S12 Au16 Au13 97.0(2) . .
S12 Au16 Au14 117.9(2) . .
S12 Au16 Au15 50.8(2) . .
S12 Au16 Au17 103.6(2) . .
S12 Au16 Au18 162.8(2) . .
S12 Au16 Au23 137.1(2) . .
Au16 Au17 Au18 51.73(4) . .
Au16 Au17 Au24 84.71(7) . .
Au18 Au17 Au24 60.70(7) . .
S14 Au17 Au16 94.0(3) . .
S14 Au17 Au18 92.0(3) . .
S14 Au17 Au24 145.9(3) . .
S14 Au17 S15 169.8(4) . .
S15 Au17 Au16 93.9(3) . .
S15 Au17 Au18 98.0(3) . .
S15 Au17 Au24 41.6(3) . .
Au13 Au18 Au24 128.08(7) . .
Au14 Au18 Au13 65.15(4) . .
Au14 Au18 Au17 122.05(6) . .
Au14 Au18 Au20 52.90(3) . .
Au14 Au18 Au24 148.88(7) . .
Au16 Au18 Au13 64.35(5) . .
Au16 Au18 Au14 70.70(5) . .
Au16 Au18 Au17 60.10(5) . .
Au16 Au18 Au20 98.45(5) . .
Au16 Au18 Au22 122.66(6) . .
Au16 Au18 Au23 60.68(5) . .
Au16 Au18 Au24 89.51(7) . .
Au17 Au18 Au13 67.12(5) . .
Au17 Au18 Au24 60.96(7) . .
Au20 Au18 Au13 117.66(5) . .
Au20 Au18 Au17 154.90(6) . .
Au20 Au18 Au24 109.65(6) . .
Au22 Au18 Au13 167.90(6) . .
Au22 Au18 Au14 106.56(5) . .
Au22 Au18 Au17 124.54(6) . .
Au22 Au18 Au20 53.69(3) . .
Au22 Au18 Au24 63.65(6) . .
Au23 Au18 Au13 123.86(6) . .
Au23 Au18 Au14 86.57(5) . .
Au23 Au18 Au17 94.10(6) . .
Au23 Au18 Au20 62.22(4) . .
Au23 Au18 Au22 61.98(5) . .
Au23 Au18 Au24 62.54(6) . .
S9 Au18 Au13 74.86(19) 9_666 .
S9 Au18 Au14 93.6(2) 9_666 .
S9 Au18 Au16 139.2(2) 9_666 .
S9 Au18 Au17 103.8(2) 9_666 .
S9 Au18 Au20 101.1(2) 9_666 .
S9 Au18 Au22 97.66(19) 9_666 .
S9 Au18 Au23 158.6(2) 9_666 .
S9 Au18 Au24 116.4(2) 9_666 .
Au14 Au19 Au15 96.10(5) . .
Au14 Au19 Au20 59.58(4) . .
Au14 Au19 Au21 130.78(6) . .
Au14 Au19 Au22 60.49(5) . 9_666
Au14 Au19 Au23 86.34(5) . .
Au20 Au19 Au15 141.19(6) . .
Au20 Au19 Au21 71.22(4) . .
Au20 Au19 Au22 60.26(4) . 9_666
Au20 Au19 Au23 64.74(4) . .
Au21 Au19 Au15 123.77(6) . .
Au22 Au19 Au15 136.77(6) 9_666 .
Au22 Au19 Au21 97.07(5) 9_666 .
Au22 Au19 Au23 124.53(6) 9_666 .
Au23 Au19 Au15 85.50(5) . .
Au23 Au19 Au21 71.10(4) . .
S11 Au19 Au14 134.5(2) . .
S11 Au19 Au15 47.0(2) . .
S11 Au19 Au20 165.9(2) . .
S11 Au19 Au21 94.7(2) . .
S11 Au19 Au22 124.1(2) . 9_666
S11 Au19 Au23 111.0(2) . .
Au14 Au20 Au14 180.0 . 9_666
Au14 Au20 Au18 60.02(4) 9_666 9_666
Au14 Au20 Au18 119.98(4) 9_666 .
Au14 Au20 Au18 119.97(4) . 9_666
Au14 Au20 Au18 60.03(4) . .
Au14 Au20 Au19 119.94(4) . 9_666
Au14 Au20 Au19 60.06(4) 9_666 9_666
Au14 Au20 Au19 119.94(4) 9_666 .
Au14 Au20 Au19 60.06(4) . .
Au14 Au20 Au21 118.41(3) 9_666 9_666
Au14 Au20 Au21 61.59(3) 9_666 .
Au14 Au20 Au21 61.59(3) . 9_666
Au14 Au20 Au21 118.41(3) . .
Au14 Au20 Au22 119.46(4) . .
Au14 Au20 Au22 60.55(4) 9_666 .
Au14 Au20 Au22 60.54(4) . 9_666
Au14 Au20 Au22 119.46(4) 9_666 9_666
Au14 Au20 Au23 84.34(4) . .
Au14 Au20 Au23 84.34(4) 9_666 9_666
Au14 Au20 Au23 95.66(4) 9_666 .
Au14 Au20 Au23 95.66(4) . 9_666
Au18 Au20 Au18 180.00(3) 9_666 .
Au18 Au20 Au21 116.64(3) . .
Au18 Au20 Au21 63.36(3) 9_666 .
Au18 Au20 Au21 63.36(3) . 9_666
Au18 Au20 Au21 116.64(3) 9_666 9_666
Au19 Au20 Au18 88.53(4) 9_666 9_666
Au19 Au20 Au18 91.47(4) 9_666 .
Au19 Au20 Au18 91.47(4) . 9_666
Au19 Au20 Au18 88.53(4) . .
Au19 Au20 Au19 180.00(5) 9_666 .
Au19 Au20 Au21 121.65(3) . 9_666
Au19 Au20 Au21 58.35(3) . .
Au19 Au20 Au21 58.35(3) 9_666 9_666
Au19 Au20 Au21 121.65(3) 9_666 .
Au19 Au20 Au22 120.08(4) . .
Au19 Au20 Au22 59.92(4) 9_666 .
Au19 Au20 Au22 120.08(4) 9_666 9_666
Au19 Au20 Au22 59.92(4) . 9_666
Au19 Au20 Au23 60.48(4) . .
Au19 Au20 Au23 119.52(4) . 9_666
Au19 Au20 Au23 119.52(4) 9_666 .
Au19 Au20 Au23 60.48(4) 9_666 9_666
Au21 Au20 Au21 180.00(4) . 9_666
Au22 Au20 Au18 59.48(3) 9_666 9_666
Au22 Au20 Au18 120.52(3) . 9_666
Au22 Au20 Au18 59.48(3) . .
Au22 Au20 Au18 120.52(3) 9_666 .
Au22 Au20 Au21 89.46(4) . 9_666
Au22 Au20 Au21 90.55(4) 9_666 9_666
Au22 Au20 Au21 90.54(4) . .
Au22 Au20 Au21 89.45(4) 9_666 .
Au22 Au20 Au22 180.0 . 9_666
Au22 Au20 Au23 60.04(4) 9_666 9_666
Au22 Au20 Au23 119.97(4) . 9_666
Au22 Au20 Au23 60.03(4) . .
Au22 Au20 Au23 119.96(4) 9_666 .
Au23 Au20 Au18 51.47(3) 9_666 9_666
Au23 Au20 Au18 51.47(3) . .
Au23 Au20 Au18 128.53(3) 9_666 .
Au23 Au20 Au18 128.53(3) . 9_666
Au23 Au20 Au21 114.83(3) 9_666 .
Au23 Au20 Au21 65.17(3) . .
Au23 Au20 Au21 114.83(3) . 9_666
Au23 Au20 Au21 65.17(3) 9_666 9_666
Au23 Au20 Au23 180.0 9_666 .
Au14 Au21 Au20 49.09(3) 9_666 .
Au19 Au21 Au14 99.51(5) . 9_666
Au19 Au21 Au20 50.43(3) . .
S9 Au21 Au14 90.0(2) . 9_666
S9 Au21 Au19 97.8(2) . .
S9 Au21 Au20 96.79(19) . .
S9 Au21 S10 171.0(3) . .
S10 Au21 Au14 93.8(2) . 9_666
S10 Au21 Au19 89.6(2) . .
S10 Au21 Au20 91.83(19) . .
Au14 Au22 Au18 125.90(6) 9_666 .
Au14 Au22 Au23 97.82(5) 9_666 .
Au14 Au22 Au24 148.03(7) 9_666 .
Au18 Au22 Au24 62.34(6) . .
Au19 Au22 Au14 59.56(5) 9_666 9_666
Au19 Au22 Au18 95.79(5) 9_666 .
Au19 Au22 Au20 59.82(4) 9_666 .
Au19 Au22 Au23 124.15(6) 9_666 .
Au19 Au22 Au24 151.22(7) 9_666 .
Au20 Au22 Au14 59.13(4) . 9_666
Au20 Au22 Au18 66.82(4) . .
Au20 Au22 Au23 64.80(4) . .
Au20 Au22 Au24 119.53(7) . .
Au23 Au22 Au18 54.61(4) . .
Au23 Au22 Au24 60.04(6) . .
S16 Au22 Au14 132.9(2) . 9_666
S16 Au22 Au18 99.7(3) . .
S16 Au22 Au19 133.7(3) . 9_666
S16 Au22 Au20 163.6(3) . .
S16 Au22 Au23 100.1(3) . .
S16 Au22 Au24 44.1(3) . .
Au16 Au23 Au19 76.01(5) . .
Au16 Au23 Au20 100.20(5) . .
Au16 Au23 Au22 122.64(6) . .
Au16 Au23 Au24 91.43(7) . .
Au18 Au23 Au16 59.23(5) . .
Au18 Au23 Au19 94.43(5) . .
Au18 Au23 Au20 66.31(4) . .
Au18 Au23 Au22 63.41(5) . .
Au18 Au23 Au24 67.27(7) . .
Au19 Au23 Au20 54.78(3) . .
Au19 Au23 Au24 161.50(7) . .
Au20 Au23 Au24 115.96(7) . .
Au22 Au23 Au19 109.60(6) . .
Au22 Au23 Au20 55.17(4) . .
Au22 Au23 Au24 65.65(7) . .
S10 Au23 Au16 143.6(2) . .
S10 Au23 Au18 157.0(2) . .
S10 Au23 Au19 91.4(2) . .
S10 Au23 Au20 99.7(2) . .
S10 Au23 Au22 93.7(2) . .
S10 Au23 Au24 106.6(2) . .
Au17 Au24 Au22 112.30(10) . .
Au18 Au24 Au17 58.34(6) . .
Au18 Au24 Au22 54.01(6) . .
Au23 Au24 Au17 85.00(8) . .
Au23 Au24 Au18 50.19(6) . .
Au23 Au24 Au22 54.31(6) . .
S15 Au24 Au17 45.6(3) . .
S15 Au24 Au18 99.3(3) . .
S15 Au24 Au22 148.8(3) . .
S15 Au24 Au23 97.2(3) . .
S15 Au24 S16 164.9(4) . .
S16 Au24 Au17 142.1(3) . .
S16 Au24 Au18 94.1(3) . .
S16 Au24 Au22 46.3(2) . .
S16 Au24 Au23 96.7(2) . .
Au21 S9 Au18 93.7(3) . 9_666
C91 S9 Au18 111.0(12) . 9_666
C91 S9 Au21 109.0(12) . .
Au21 S10 Au23 95.6(3) . .
C101 S10 Au21 98.6(15) . .
C101 S10 Au23 104.6(14) . .
Au15 S11 Au19 83.3(3) . .
C111 S11 Au15 105.1(13) . .
C111 S11 Au19 106.4(12) . .
Au15 S12 Au16 75.0(3) . .
C121 S12 Au15 104.6(17) . .
C121 S12 Au16 108(2) . .
Au13 S13 Au14 91.4(3) . .
C131 S13 Au13 113.6(18) . .
C131 S13 Au14 110.4(14) . .
Au13 S14 Au17 100.0(4) . .
C141 S14 Au13 105(2) . .
C141 S14 Au17 102(2) . .
Au24 S15 Au17 92.8(5) . .
C151 S15 Au17 107(2) . .
C151 S15 Au24 98(2) . .
Au24 S16 Au22 89.6(4) . .
C161 S16 Au22 104.4(14) . .
C161 S16 Au24 100.7(18) . .
S9 C91 H91 109.5 . .
C92 C91 S9 110(2) . .
C92 C91 H91 109.5 . .
C96 C91 S9 107(2) . .
C96 C91 H91 109.5 . .
C96 C91 C92 111(3) . .
C91 C92 H92A 109.4 . .
C91 C92 H92B 109.4 . .
H92A C92 H92B 108.0 . .
C93 C92 C91 111(3) . .
C93 C92 H92A 109.4 . .
C93 C92 H92B 109.4 . .
C92 C93 H93A 108.8 . .
C92 C93 H93B 108.8 . .
C92 C93 C94 114(4) . .
H93A C93 H93B 107.6 . .
C94 C93 H93A 108.8 . .
C94 C93 H93B 108.8 . .
C93 C94 H94A 109.7 . .
C93 C94 H94B 109.7 . .
C93 C94 C95 110(3) . .
H94A C94 H94B 108.2 . .
C95 C94 H94A 109.7 . .
C95 C94 H94B 109.7 . .
C94 C95 H95A 109.4 . .
C94 C95 H95B 109.4 . .
H95A C95 H95B 108.0 . .
C96 C95 C94 111(4) . .
C96 C95 H95A 109.4 . .
C96 C95 H95B 109.4 . .
C91 C96 C95 112(4) . .
C91 C96 H96A 109.2 . .
C91 C96 H96B 109.2 . .
C95 C96 H96A 109.2 . .
C95 C96 H96B 109.2 . .
H96A C96 H96B 107.9 . .
S10 C101 H101 111.3 . .
C102 C101 S10 108(3) . .
C102 C101 H101 111.3 . .
C102 C101 C106 104(4) . .
C106 C101 S10 110(3) . .
C106 C101 H101 111.3 . .
C101 C102 H10A 107.9 . .
C101 C102 H10B 107.9 . .
C101 C102 C103 118(4) . .
H10A C102 H10B 107.2 . .
C103 C102 H10A 107.9 . .
C103 C102 H10B 107.9 . .
C102 C103 H10C 109.0 . .
C102 C103 H10D 109.0 . .
H10C C103 H10D 107.8 . .
C104 C103 C102 113(4) . .
C104 C103 H10C 109.0 . .
C104 C103 H10D 109.0 . .
C103 C104 H10E 109.5 . .
C103 C104 H10F 109.5 . .
C103 C104 C105 111(4) . .
H10E C104 H10F 108.1 . .
C105 C104 H10E 109.5 . .
C105 C104 H10F 109.5 . .
C104 C105 H10G 110.0 . .
C104 C105 H10H 110.0 . .
C104 C105 C106 108(4) . .
H10G C105 H10H 108.4 . .
C106 C105 H10G 110.0 . .
C106 C105 H10H 110.0 . .
C101 C106 C105 114(4) . .
C101 C106 H10I 108.7 . .
C101 C106 H10J 108.7 . .
C105 C106 H10I 108.7 . .
C105 C106 H10J 108.7 . .
H10I C106 H10J 107.6 . .
S11 C111 H111 107.4 . .
C112 C111 S11 116(3) . .
C112 C111 H111 107.4 . .
C112 C111 C116 113(3) . .
C116 C111 S11 105(3) . .
C116 C111 H111 107.4 . .
C111 C112 H11A 109.9 . .
C111 C112 H11B 109.9 . .
C111 C112 C113 109(3) . .
H11A C112 H11B 108.3 . .
C113 C112 H11A 109.9 . .
C113 C112 H11B 109.9 . .
C112 C113 H11C 110.1 . .
C112 C113 H11D 110.1 . .
C112 C113 C114 108(4) . .
H11C C113 H11D 108.4 . .
C114 C113 H11C 110.1 . .
C114 C113 H11D 110.1 . .
C113 C114 H11E 108.7 . .
C113 C114 H11F 108.7 . .
H11E C114 H11F 107.6 . .
C115 C114 C113 114(4) . .
C115 C114 H11E 108.7 . .
C115 C114 H11F 108.7 . .
C114 C115 H11G 109.7 . .
C114 C115 H11H 109.7 . .
C114 C115 C116 110(4) . .
H11G C115 H11H 108.2 . .
C116 C115 H11G 109.7 . .
C116 C115 H11H 109.7 . .
C111 C116 C115 105(3) . .
C111 C116 H11I 110.7 . .
C111 C116 H11J 110.7 . .
C115 C116 H11I 110.7 . .
C115 C116 H11J 110.7 . .
H11I C116 H11J 108.8 . .
S12 C121 H121 102.9 . .
C122 C121 S12 109(4) . .
C122 C121 H121 102.9 . .
C122 C121 C126 116(5) . .
C126 C121 S12 121(4) . .
C126 C121 H121 102.9 . .
C121 C122 H12C 108.9 . .
C121 C122 H12D 108.9 . .
C121 C122 C123 114(5) . .
H12C C122 H12D 107.7 . .
C123 C122 H12C 108.9 . .
C123 C122 H12D 108.9 . .
C122 C123 H12E 109.1 . .
C122 C123 H12F 109.1 . .
H12E C123 H12F 107.8 . .
C124 C123 C122 112(4) . .
C124 C123 H12E 109.1 . .
C124 C123 H12F 109.1 . .
C123 C124 H12G 109.5 . .
C123 C124 H12H 109.5 . .
H12G C124 H12H 108.1 . .
C125 C124 C123 111(5) . .
C125 C124 H12G 109.5 . .
C125 C124 H12H 109.5 . .
C124 C125 H12I 107.2 . .
C124 C125 H12J 107.2 . .
C124 C125 C126 120(5) . .
H12I C125 H12J 106.8 . .
C126 C125 H12I 107.2 . .
C126 C125 H12J 107.2 . .
C121 C126 C125 112(4) . .
C121 C126 H12K 109.1 . .
C121 C126 H12L 109.1 . .
C125 C126 H12K 109.1 . .
C125 C126 H12L 109.1 . .
H12K C126 H12L 107.9 . .
S13 C131 H131 113.1 . .
C132 C131 S13 107(3) . .
C132 C131 H131 113.1 . .
C136 C131 S13 101(3) . .
C136 C131 H131 113.1 . .
C136 C131 C132 108(5) . .
C131 C132 H13C 110.1 . .
C131 C132 H13D 110.1 . .
C131 C132 C133 108(4) . .
H13C C132 H13D 108.5 . .
C133 C132 H13C 110.1 . .
C133 C132 H13D 110.1 . .
C132 C133 H13E 110.0 . .
C132 C133 H13F 110.0 . .
H13E C133 H13F 108.3 . .
C134 C133 C132 109(5) . .
C134 C133 H13E 110.0 . .
C134 C133 H13F 110.0 . .
C133 C134 H13G 109.3 . .
C133 C134 H13H 109.3 . .
C133 C134 C135 112(5) . .
H13G C134 H13H 107.9 . .
C135 C134 H13G 109.3 . .
C135 C134 H13H 109.3 . .
C134 C135 H13I 110.6 . .
C134 C135 H13J 110.6 . .
C134 C135 C136 106(4) . .
H13I C135 H13J 108.7 . .
C136 C135 H13I 110.6 . .
C136 C135 H13J 110.6 . .
C131 C136 C135 103(4) . .
C131 C136 H13K 111.2 . .
C131 C136 H13L 111.2 . .
C135 C136 H13K 111.2 . .
C135 C136 H13L 111.2 . .
H13K C136 H13L 109.1 . .
S14 C141 H141 111.9 . .
C142 C141 S14 106(5) . .
C142 C141 H141 111.9 . .
C142 C141 C146 111(6) . .
C146 C141 S14 104(4) . .
C146 C141 H141 111.9 . .
C141 C142 H14C 111.0 . .
C141 C142 H14D 111.0 . .
C141 C142 C143 104(5) . .
H14C C142 H14D 109.0 . .
C143 C142 H14C 111.0 . .
C143 C142 H14D 111.0 . .
C142 C143 H14E 110.3 . .
C142 C143 H14F 110.3 . .
C142 C143 C144 107(5) . .
H14E C143 H14F 108.6 . .
C144 C143 H14E 110.3 . .
C144 C143 H14F 110.3 . .
C143 C144 H14G 111.2 . .
C143 C144 H14H 111.2 . .
C143 C144 C145 103(6) . .
H14G C144 H14H 109.1 . .
C145 C144 H14G 111.2 . .
C145 C144 H14H 111.2 . .
C144 C145 H14I 115.7 . .
C144 C145 H14J 115.7 . .
C144 C145 C146 77(5) . .
H14I C145 H14J 112.7 . .
C146 C145 H14I 115.7 . .
C146 C145 H14J 115.7 . .
C141 C146 C145 100(5) . .
C141 C146 H14K 111.8 . .
C141 C146 H14L 111.8 . .
C145 C146 H14K 111.8 . .
C145 C146 H14L 111.8 . .
H14K C146 H14L 109.5 . .
S15 C151 H151 110.6 . .
C152 C151 S15 114(4) . .
C152 C151 H151 110.6 . .
C152 C151 C156 108(6) . .
C156 C151 S15 103(5) . .
C156 C151 H151 110.6 . .
C151 C152 H15C 107.3 . .
C151 C152 H15D 107.3 . .
C151 C152 C153 120(5) . .
H15C C152 H15D 106.9 . .
C153 C152 H15C 107.3 . .
C153 C152 H15D 107.3 . .
C152 C153 H15E 111.0 . .
C152 C153 H15F 111.0 . .
C152 C153 C154 104(6) . .
H15E C153 H15F 109.0 . .
C154 C153 H15E 111.0 . .
C154 C153 H15F 111.0 . .
C153 C154 H15G 108.1 . .
C153 C154 H15H 108.1 . .
C153 C154 C155 117(5) . .
H15G C154 H15H 107.3 . .
C155 C154 H15G 108.1 . .
C155 C154 H15H 108.1 . .
C154 C155 H15I 111.3 . .
C154 C155 H15J 111.3 . .
H15I C155 H15J 109.2 . .
C156 C155 C154 103(5) . .
C156 C155 H15I 111.3 . .
C156 C155 H15J 111.3 . .
C151 C156 H15K 107.9 . .
C151 C156 H15L 107.9 . .
C155 C156 C151 118(6) . .
C155 C156 H15K 107.9 . .
C155 C156 H15L 107.9 . .
H15K C156 H15L 107.2 . .
S16 C161 H161 105.1 . .
C162 C161 S16 109(3) . .
C162 C161 H161 105.1 . .
C166 C161 S16 112(4) . .
C166 C161 H161 105.1 . .
C166 C161 C162 120(4) . .
C161 C162 H16C 110.5 . .
C161 C162 H16D 110.5 . .
C161 C162 C163 106(4) . .
H16C C162 H16D 108.6 . .
C163 C162 H16C 110.5 . .
C163 C162 H16D 110.5 . .
C162 C163 H16E 110.8 . .
C162 C163 H16F 110.8 . .
H16E C163 H16F 108.8 . .
C164 C163 C162 105(5) . .
C164 C163 H16E 110.8 . .
C164 C163 H16F 110.8 . .
C163 C164 H16G 109.5 . .
C163 C164 H16H 109.5 . .
H16G C164 H16H 108.1 . .
C165 C164 C163 111(5) . .
C165 C164 H16G 109.5 . .
C165 C164 H16H 109.5 . .
C164 C165 H16I 109.2 . .
C164 C165 H16J 109.2 . .
C164 C165 C166 112(4) . .
H16I C165 H16J 107.9 . .
C166 C165 H16I 109.2 . .
C166 C165 H16J 109.2 . .
C161 C166 C165 114(5) . .
C161 C166 H16K 108.8 . .
C161 C166 H16L 108.8 . .
C165 C166 H16K 108.8 . .
C165 C166 H16L 108.8 . .
H16K C166 H16L 107.7 . .
C301 N1 C301 115(5) 3_656 .
C301 N1 C309 113(2) 3_656 3_656
C301 N1 C309 103(2) 3_656 .
C301 N1 C309 113(2) . .
C301 N1 C309 103(2) . 3_656
C309 N1 C309 108(4) . 3_656
N1 C301 C302 112(3) . .
C301 C302 C303 111(3) . .
N1 C309 C310 115(3) . .
C311 C310 C309 113(4) . .
C310 C311 C312 116(5) . .
C201 N2 C201 120(5) 8_455 .
C209 N2 C201 108(3) 8_455 .
C209 N2 C201 104(2) 8_455 8_455
C209 N2 C201 104(2) . .
C209 N2 C201 108(3) . 8_455
C209 N2 C209 112(5) 8_455 .
C202 C201 N2 110(3) . .
N2 C209 C210 113(3) . .
C211 C210 C209 113(4) . .
C210 C211 C212 116(5) . .
C203 C202 C201 111(4) . .
C203 C204 C205 130(6) . .
C204 C203 C202 118(5) . .

loop_
_geom_bond_atom_site_label_1
_geom_bond_atom_site_label_2
_geom_bond_distance
_geom_bond_site_symmetry_2
Au1 Au2 2.893(2) .
Au1 Au8 3.080(2) 13_656
Au1 S1 2.271(9) .
Au1 S2 2.309(10) .
Au2 Au3 2.645(2) .
Au2 Au4 2.685(2) .
Au2 Au7 3.261(2) 13_656
Au2 Au10 3.203(2) 13_656
Au2 Au11 2.932(2) 13_656
Au2 Cu10 3.203(2) 13_656
Au2 Cu11 2.932(2) 13_656
Au2 S2 2.385(10) .
Au3 Au4 2.6772(19) .
Au3 Au6 3.1335(13) .
Au3 Au7 2.9358(18) 13_656
Au3 Au9 2.9299(18) 13_656
Au3 Au10 3.196(2) 13_656
Au3 Au11 3.094(2) 13_656
Au3 Au12 3.242(4) 13_656
Au3 Cu10 3.196(2) 13_656
Au3 Cu11 3.094(2) 13_656
Au3 S4 2.375(9) 13_656
Au4 Au6 3.0004(15) .
Au4 Au8 2.9098(18) 13_656
Au4 Au9 2.883(2) 13_656
Au4 Au12 3.112(3) 13_656
Au4 Cu12 3.112(3) 13_656
Au4 S3 2.342(9) .
Au5 Au6 3.3796(13) .
Au5 Au7 3.217(2) .
Au5 Au8 2.9796(18) 13_656
Au5 S3 2.321(10) .
Au5 S4 2.287(9) .
Au6 Au3 3.1334(13) 13_656
Au6 Au4 3.0003(15) 13_656
Au6 Au5 3.3797(13) 13_656
Au6 Au7 2.6992(12) 13_656
Au6 Au7 2.6993(13) .
Au6 Au8 2.7385(14) .
Au6 Au8 2.7385(14) 13_656
Au6 Au9 2.7367(13) 13_656
Au6 Au9 2.7369(12) .
Au7 Au2 3.261(2) 13_656
Au7 Au3 2.9355(18) 13_656
Au7 Au8 2.7240(18) .
Au7 Au9 2.7487(18) 13_656
Au7 Au10 3.328(2) .
Au7 S5 2.324(8) .
Au8 Au1 3.080(2) 13_656
Au8 Au4 2.9095(18) 13_656
Au8 Au5 2.9795(18) 13_656
Au8 Au9 2.719(2) 13_656
Au8 Cu1 3.080(2) 13_656
Au8 S1 2.362(9) 13_656
Au9 Au3 2.9298(18) 13_656
Au9 Au4 2.882(2) 13_656
Au9 Au7 2.7488(18) 13_656
Au9 Au8 2.719(2) 13_656
Au9 Au12 3.226(3) .
Au9 S8 2.343(9) .
Au10 Au2 3.203(2) 13_656
Au10 Au3 3.196(2) 13_656
Au10 S5 2.289(11) .
Au10 S6 2.308(12) .
Au11 Au2 2.932(2) 13_656
Au11 Au3 3.094(2) 13_656
Au11 Au12 3.272(4) .
Au11 S6 2.251(15) .
Au11 S7 2.310(14) .
Au12 Au3 3.242(4) 13_656
Au12 Au4 3.112(3) 13_656
Au12 S7 2.196(14) .
Au12 S8 2.227(12) .
S1 Au8 2.362(9) 13_656
S1 C11 1.87(3) .
S2 C21 1.80(5) .
S3 C31 1.88(5) .
S4 Au3 2.375(8) 13_656
S4 C41 1.88(3) .
S5 C51 1.82(5) .
S6 C61 1.93(7) .
S7 C71 1.82(4) .
S8 C81 1.92(5) .
C11 H11 0.9900 .
C11 C12 1.55(5) .
C11 C16 1.46(5) .
C12 H12A 0.9800 .
C12 H12B 0.9800 .
C12 C13 1.59(5) .
C13 H13A 0.9800 .
C13 H13B 0.9800 .
C13 C14 1.48(5) .
C14 H14A 0.9800 .
C14 H14B 0.9800 .
C14 C15 1.51(5) .
C15 H15A 0.9800 .
C15 H15B 0.9800 .
C15 C16 1.51(5) .
C16 H16A 0.9800 .
C16 H16B 0.9800 .
C21 H21 0.9900 .
C21 C22 1.35(4) .
C21 C26 1.34(4) .
C22 H22A 0.9800 .
C22 H22B 0.9800 .
C22 C23 1.60(7) .
C23 H23A 0.9800 .
C23 H23B 0.9800 .
C23 C24 1.29(7) .
C24 H24A 0.9800 .
C24 H24B 0.9800 .
C24 C25 1.49(7) .
C25 H25A 0.9800 .
C25 H25B 0.9800 .
C25 C26 1.61(7) .
C26 H26A 0.9800 .
C26 H26B 0.9800 .
C31 H31 0.9900 .
C31 C32 1.40(6) .
C31 C36 1.51(6) .
C32 H32A 0.9800 .
C32 H32B 0.9800 .
C32 C33 1.65(6) .
C33 H33A 0.9800 .
C33 H33B 0.9800 .
C33 C34 1.68(7) .
C34 H34A 0.9800 .
C34 H34B 0.9800 .
C34 C35 1.36(6) .
C35 H35A 0.9800 .
C35 H35B 0.9800 .
C35 C36 1.50(6) .
C36 H36A 0.9800 .
C36 H36B 0.9800 .
C41 H41 0.9900 .
C41 C42 1.53(5) .
C41 C46 1.48(5) .
C42 H42A 0.9800 .
C42 H42B 0.9800 .
C42 C43 1.50(5) .
C43 H43A 0.9800 .
C43 H43B 0.9800 .
C43 C44 1.54(5) .
C44 H44A 0.9800 .
C44 H44B 0.9800 .
C44 C45 1.52(5) .
C45 H45A 0.9800 .
C45 H45B 0.9800 .
C45 C46 1.49(5) .
C46 H46A 0.9800 .
C46 H46B 0.9800 .
C51 H51 0.9900 .
C51 C52 1.56(6) .
C51 C56 1.39(7) .
C52 H52A 0.9800 .
C52 H52B 0.9800 .
C52 C53 1.63(7) .
C53 H53A 0.9800 .
C53 H53B 0.9800 .
C53 C54 1.54(8) .
C54 H54A 0.9800 .
C54 H54B 0.9800 .
C54 C55 1.45(6) .
C55 H55A 0.9800 .
C55 H55B 0.9800 .
C55 C56 1.63(6) .
C56 H56A 0.9800 .
C56 H56B 0.9800 .
C61 H61 0.9900 .
C61 C62 1.25(10) .
C61 C66 1.48(9) .
C62 H62A 0.9800 .
C62 H62B 0.9800 .
C62 C63 1.81(8) .
C63 H63A 0.9800 .
C63 H63B 0.9800 .
C63 C64 1.53(10) .
C64 H64A 0.9800 .
C64 H64B 0.9800 .
C64 C65 1.45(10) .
C65 H65A 0.9800 .
C65 H65B 0.9800 .
C65 C66 1.48(7) .
C66 H66A 0.9800 .
C66 H66B 0.9800 .
C71 H71 0.9900 .
C71 C72 1.53(6) .
C71 C76 1.43(7) .
C72 H72A 0.9800 .
C72 H72B 0.9800 .
C72 C73 1.50(6) .
C73 H73A 0.9800 .
C73 H73B 0.9800 .
C73 C74 1.47(8) .
C74 H74A 0.9800 .
C74 H74B 0.9800 .
C74 C75 1.49(7) .
C75 H75A 0.9800 .
C75 H75B 0.9800 .
C75 C76 1.49(6) .
C76 H76A 0.9800 .
C76 H76B 0.9800 .
C81 H81 0.9900 .
C81 C82 1.55(7) .
C81 C86 1.45(7) .
C82 H82A 0.9800 .
C82 H82B 0.9800 .
C82 C83 1.50(7) .
C83 H83A 0.9800 .
C83 H83B 0.9800 .
C83 C84 1.52(5) .
C84 H84A 0.9800 .
C84 H84B 0.9800 .
C84 C85 1.52(5) .
C85 H85A 0.9800 .
C85 H85B 0.9800 .
C85 C86 1.55(6) .
C86 H86A 0.9800 .
C86 H86B 0.9800 .
Au13 Au14 3.3091(19) .
Au13 Au16 3.144(2) .
Au13 Au18 3.1915(19) .
Au13 S13 2.297(10) .
Au13 S14 2.280(12) .
Au14 Au16 3.2440(19) .
Au14 Au18 2.9423(18) .
Au14 Au19 2.7224(17) .
Au14 Au20 2.7090(12) .
Au14 Au21 3.1530(18) 9_666
Au14 Au22 2.7480(17) 9_666
Au14 S13 2.325(8) .
Au15 Au16 2.862(2) .
Au15 Au19 3.087(2) .
Au15 S11 2.272(9) .
Au15 S12 2.298(9) .
Au16 Au17 2.925(2) .
Au16 Au18 2.6492(19) .
Au16 Au23 2.6883(18) .
Au16 S12 2.405(9) .
Au17 Au18 3.132(2) .
Au17 Au24 3.217(3) .
Au17 S14 2.284(12) .
Au17 S15 2.300(12) .
Au18 Au20 3.1284(12) .
Au18 Au22 2.9315(17) .
Au18 Au23 2.6726(17) .
Au18 Au24 3.209(3) .
Au18 S9 2.381(8) 9_666
Au19 Au20 2.7304(13) .
Au19 Au21 3.0155(17) .
Au19 Au22 2.7329(19) 9_666
Au19 Au23 2.9085(18) .
Au19 S11 2.373(8) .
Au20 Au14 2.7091(12) 9_666
Au20 Au18 3.1284(12) 9_666
Au20 Au19 2.7304(13) 9_666
Au20 Au21 3.3534(12) .
Au20 Au21 3.3535(12) 9_666
Au20 Au22 2.7424(13) .
Au20 Au22 2.7424(13) 9_666
Au20 Au23 3.0226(14) 9_666
Au20 Au23 3.0227(14) .
Au21 Au14 3.1530(18) 9_666
Au21 S9 2.294(9) .
Au21 S10 2.303(9) .
Au22 Au14 2.7483(17) 9_666
Au22 Au19 2.7331(19) 9_666
Au22 Au23 2.8941(19) .
Au22 Au24 3.247(3) .
Au22 S16 2.348(9) .
Au23 Au24 3.087(3) .
Au23 S10 2.347(8) .
Au24 S15 2.139(14) .
Au24 S16 2.259(11) .
S9 Au18 2.381(8) 9_666
S9 C91 1.81(3) .
S10 C101 1.85(4) .
S11 C111 1.85(4) .
S12 C121 1.81(4) .
S13 C131 1.84(4) .
S14 C141 1.83(6) .
S15 C151 1.80(5) .
S16 C161 1.85(4) .
C91 H91 0.9900 .
C91 C92 1.57(5) .
C91 C96 1.49(5) .
C92 H92A 0.9800 .
C92 H92B 0.9800 .
C92 C93 1.47(5) .
C93 H93A 0.9800 .
C93 H93B 0.9800 .
C93 C94 1.55(5) .
C94 H94A 0.9800 .
C94 H94B 0.9800 .
C94 C95 1.55(5) .
C95 H95A 0.9800 .
C95 H95B 0.9800 .
C95 C96 1.50(5) .
C96 H96A 0.9800 .
C96 H96B 0.9800 .
C101 H101 0.9900 .
C101 C102 1.47(5) .
C101 C106 1.48(5) .
C102 H10A 0.9800 .
C102 H10B 0.9800 .
C102 C103 1.47(5) .
C103 H10C 0.9800 .
C103 H10D 0.9800 .
C103 C104 1.46(6) .
C104 H10E 0.9800 .
C104 H10F 0.9800 .
C104 C105 1.51(6) .
C105 H10G 0.9800 .
C105 H10H 0.9800 .
C105 C106 1.54(6) .
C106 H10I 0.9800 .
C106 H10J 0.9800 .
C111 H111 0.9900 .
C111 C112 1.47(5) .
C111 C116 1.55(5) .
C112 H11A 0.9800 .
C112 H11B 0.9800 .
C112 C113 1.53(5) .
C113 H11C 0.9800 .
C113 H11D 0.9800 .
C113 C114 1.54(6) .
C114 H11E 0.9800 .
C114 H11F 0.9800 .
C114 C115 1.46(5) .
C115 H11G 0.9800 .
C115 H11H 0.9800 .
C115 C116 1.57(5) .
C116 H11I 0.9800 .
C116 H11J 0.9800 .
C121 H121 0.9900 .
C121 C122 1.35(6) .
C121 C126 1.42(6) .
C122 H12C 0.9800 .
C122 H12D 0.9800 .
C122 C123 1.62(6) .
C123 H12E 0.9800 .
C123 H12F 0.9800 .
C123 C124 1.49(6) .
C124 H12G 0.9800 .
C124 H12H 0.9800 .
C124 C125 1.31(6) .
C125 H12I 0.9800 .
C125 H12J 0.9800 .
C125 C126 1.52(6) .
C126 H12K 0.9800 .
C126 H12L 0.9800 .
C131 H131 0.9900 .
C131 C132 1.50(5) .
C131 C136 1.40(6) .
C132 H13C 0.9800 .
C132 H13D 0.9800 .
C132 C133 1.63(6) .
C133 H13E 0.9800 .
C133 H13F 0.9800 .
C133 C134 1.42(7) .
C134 H13G 0.9800 .
C134 H13H 0.9800 .
C134 C135 1.46(6) .
C135 H13I 0.9800 .
C135 H13J 0.9800 .
C135 C136 1.75(6) .
C136 H13K 0.9800 .
C136 H13L 0.9800 .
C141 H141 0.9900 .
C141 C142 1.46(7) .
C141 C146 1.52(7) .
C142 H14C 0.9800 .
C142 H14D 0.9800 .
C142 C143 1.54(7) .
C143 H14E 0.9800 .
C143 H14F 0.9800 .
C143 C144 1.57(8) .
C144 H14G 0.9800 .
C144 H14H 0.9800 .
C144 C145 1.58(9) .
C145 H14I 0.9800 .
C145 H14J 0.9800 .
C145 C146 1.84(8) .
C146 H14K 0.9800 .
C146 H14L 0.9800 .
C151 H151 0.9900 .
C151 C152 1.40(7) .
C151 C156 1.50(8) .
C152 H15C 0.9800 .
C152 H15D 0.9800 .
C152 C153 1.44(6) .
C153 H15E 0.9800 .
C153 H15F 0.9800 .
C153 C154 1.54(9) .
C154 H15G 0.9800 .
C154 H15H 0.9800 .
C154 C155 1.75(7) .
C155 H15I 0.9800 .
C155 H15J 0.9800 .
C155 C156 1.49(6) .
C156 H15K 0.9800 .
C156 H15L 0.9800 .
C161 H161 0.9900 .
C161 C162 1.53(5) .
C161 C166 1.41(6) .
C162 H16C 0.9800 .
C162 H16D 0.9800 .
C162 C163 1.62(6) .
C163 H16E 0.9800 .
C163 H16F 0.9800 .
C163 C164 1.55(7) .
C164 H16G 0.9800 .
C164 H16H 0.9800 .
C164 C165 1.49(6) .
C165 H16I 0.9800 .
C165 H16J 0.9800 .
C165 C166 1.50(6) .
C166 H16K 0.9800 .
C166 H16L 0.9800 .
N1 C301 1.51(4) .
N1 C301 1.51(4) 3_656
N1 C309 1.57(5) 3_656
N1 C309 1.57(5) .
C301 C302 1.58(4) .
C302 C303 1.58(4) .
C309 C310 1.59(6) .
C310 C311 1.46(6) .
C311 C312 1.59(8) .
N2 C201 1.58(5) 8_455
N2 C201 1.58(5) .
N2 C209 1.54(5) 8_455
N2 C209 1.54(5) .
C201 C202 1.51(3) .
C209 C210 1.58(6) .
C210 C211 1.52(6) .
C211 C212 1.68(9) .
C202 C203 1.51(3) .
C204 C203 1.50(3) .
C204 C205 1.51(3) .

loop_
_geom_torsion_atom_site_label_1
_geom_torsion_atom_site_label_2
_geom_torsion_atom_site_label_3
_geom_torsion_atom_site_label_4
_geom_torsion
_geom_torsion_site_symmetry_1
Au1 S1 C11 C12 86(3) .
Au1 S1 C11 C16 -39(3) .
Au1 S2 C21 C22 -172(5) .
Au1 S2 C21 C26 39(7) .
Au2 S2 C21 C22 -93(6) .
Au2 S2 C21 C26 118(7) .
Au3 S4 C41 C42 175(2) 13_656
Au3 S4 C41 C46 -62(2) 13_656
Au4 S3 C31 C32 61(4) .
Au4 S3 C31 C36 -171(3) .
Au5 S3 C31 C32 161(4) .
Au5 S3 C31 C36 -71(4) .
Au5 S4 C41 C42 72(3) .
Au5 S4 C41 C46 -164(2) .
Au7 S5 C51 C52 167(3) .
Au7 S5 C51 C56 63(4) .
Au8 S1 C11 C12 175(2) 13_656
Au8 S1 C11 C16 49(3) 13_656
Au10 S5 C51 C52 67(4) .
Au10 S5 C51 C56 -38(4) .
Au11 S7 C71 C72 -50(5) .
Au11 S7 C71 C76 72(4) .
Au12 S7 C71 C72 47(5) .
Au12 S7 C71 C76 169(4) .
S1 C11 C12 C13 176(3) .
S1 C11 C16 C15 -180(3) .
S2 C21 C22 C23 -177(5) .
S2 C21 C26 C25 -180(5) .
S3 C31 C32 C33 179(4) .
S3 C31 C36 C35 -174(4) .
S4 C41 C42 C43 172(3) .
S4 C41 C46 C45 -174(3) .
S5 C51 C52 C53 -180(4) .
S5 C51 C56 C55 180(3) .
S6 C61 C62 C63 176(5) .
S6 C61 C66 C65 170(6) .
S7 C71 C72 C73 179(5) .
S7 C71 C76 C75 176(4) .
S8 C81 C82 C83 -178(5) .
S8 C81 C86 C85 172(5) .
C11 C12 C13 C14 57(4) .
C12 C11 C16 C15 59(4) .
C12 C13 C14 C15 -61(4) .
C13 C14 C15 C16 58(4) .
C14 C15 C16 C11 -55(4) .
C16 C11 C12 C13 -58(4) .
C21 C22 C23 C24 34(12) .
C22 C21 C26 C25 34(13) .
C22 C23 C24 C25 -42(12) .
C23 C24 C25 C26 43(12) .
C24 C25 C26 C21 -37(11) .
C26 C21 C22 C23 -32(12) .
C31 C32 C33 C34 -60(6) .
C32 C31 C36 C35 -52(7) .
C32 C33 C34 C35 62(6) .
C33 C34 C35 C36 -64(8) .
C34 C35 C36 C31 58(8) .
C36 C31 C32 C33 58(7) .
C41 C42 C43 C44 -53(4) .
C42 C41 C46 C45 -53(4) .
C42 C43 C44 C45 56(5) .
C43 C44 C45 C46 -53(5) .
C44 C45 C46 C41 52(5) .
C46 C41 C42 C43 52(4) .
C51 C52 C53 C54 77(6) .
C52 C51 C56 C55 72(5) .
C52 C53 C54 C55 -76(6) .
C53 C54 C55 C56 69(6) .
C54 C55 C56 C51 -77(7) .
C56 C51 C52 C53 -69(6) .
C61 C62 C63 C64 65(11) .
C62 C61 C66 C65 60(12) .
C62 C63 C64 C65 -65(10) .
C63 C64 C65 C66 69(12) .
C64 C65 C66 C61 -51(12) .
C66 C61 C62 C63 -69(11) .
C71 C72 C73 C74 -46(9) .
C72 C71 C76 C75 -58(7) .
C72 C73 C74 C75 48(8) .
C73 C74 C75 C76 -55(9) .
C74 C75 C76 C71 60(8) .
C76 C71 C72 C73 53(8) .
C81 C82 C83 C84 51(8) .
C82 C81 C86 C85 45(10) .
C82 C83 C84 C85 -59(9) .
C83 C84 C85 C86 47(9) .
C84 C85 C86 C81 -36(9) .
C86 C81 C82 C83 -52(9) .
Au13 S13 C131 C132 -77(4) .
Au13 S13 C131 C136 37(4) .
Au13 S14 C141 C142 -174(4) .
Au13 S14 C141 C146 69(5) .
Au14 S13 C131 C132 -178(3) .
Au14 S13 C131 C136 -64(4) .
Au15 S11 C111 C112 -41(3) .
Au15 S11 C111 C116 84(3) .
Au15 S12 C121 C122 -175(5) .
Au15 S12 C121 C126 -37(6) .
Au16 S12 C121 C122 -96(5) .
Au16 S12 C121 C126 42(6) .
Au17 S14 C141 C142 -70(5) .
Au17 S14 C141 C146 173(4) .
Au17 S15 C151 C152 48(7) .
Au17 S15 C151 C156 -69(4) .
Au18 S9 C91 C92 176(2) 9_666
Au18 S9 C91 C96 -63(2) 9_666
Au19 S11 C111 C112 46(3) .
Au19 S11 C111 C116 172(2) .
Au21 S9 C91 C92 74(2) .
Au21 S9 C91 C96 -164(2) .
Au21 S10 C101 C102 176(3) .
Au21 S10 C101 C106 -71(4) .
Au22 S16 C161 C162 153(4) .
Au22 S16 C161 C166 -72(4) .
Au23 S10 C101 C102 78(3) .
Au23 S10 C101 C106 -169(3) .
Au24 S15 C151 C152 -47(7) .
Au24 S15 C151 C156 -164(4) .
Au24 S16 C161 C162 61(4) .
Au24 S16 C161 C166 -165(4) .
S9 C91 C92 C93 172(3) .
S9 C91 C96 C95 -176(2) .
S10 C101 C102 C103 172(4) .
S10 C101 C106 C105 -174(4) .
S11 C111 C112 C113 -176(3) .
S11 C111 C116 C115 171(3) .
S12 C121 C122 C123 -174(4) .
S12 C121 C126 C125 180(5) .
S13 C131 C132 C133 176(4) .
S13 C131 C136 C135 179(3) .
S14 C141 C142 C143 -170(5) .
S14 C141 C146 C145 -167(4) .
S15 C151 C152 C153 -180(6) .
S15 C151 C156 C155 180(5) .
S16 C161 C162 C163 -178(4) .
S16 C161 C166 C165 -175(4) .
C91 C92 C93 C94 -52(5) .
C92 C91 C96 C95 -56(4) .
C92 C93 C94 C95 53(5) .
C93 C94 C95 C96 -54(5) .
C94 C95 C96 C91 58(4) .
C96 C91 C92 C93 53(4) .
C101 C102 C103 C104 -54(7) .
C102 C101 C106 C105 -58(6) .
C102 C103 C104 C105 50(7) .
C103 C104 C105 C106 -53(7) .
C104 C105 C106 C101 61(7) .
C106 C101 C102 C103 55(6) .
C111 C112 C113 C114 -56(5) .
C112 C111 C116 C115 -61(4) .
C112 C113 C114 C115 58(5) .
C113 C114 C115 C116 -59(5) .
C114 C115 C116 C111 57(5) .
C116 C111 C112 C113 62(4) .
C121 C122 C123 C124 -45(9) .
C122 C121 C126 C125 -45(9) .
C122 C123 C124 C125 44(9) .
C123 C124 C125 C126 -48(10) .
C124 C125 C126 C121 48(10) .
C126 C121 C122 C123 46(9) .
C131 C132 C133 C134 -59(6) .
C132 C131 C136 C135 -69(5) .
C132 C133 C134 C135 60(7) .
C133 C134 C135 C136 -63(7) .
C134 C135 C136 C131 66(6) .
C136 C131 C132 C133 68(6) .
C141 C142 C143 C144 53(8) .
C142 C141 C146 C145 80(7) .
C142 C143 C144 C145 -85(7) .
C143 C144 C145 C146 88(5) .
C144 C145 C146 C141 -85(6) .
C146 C141 C142 C143 -58(8) .
C151 C152 C153 C154 61(10) .
C152 C151 C156 C155 59(8) .
C152 C153 C154 C155 -48(8) .
C153 C154 C155 C156 45(8) .
C154 C155 C156 C151 -48(8) .
C156 C151 C152 C153 -66(10) .
C161 C162 C163 C164 -57(6) .
C162 C161 C166 C165 -46(8) .
C162 C163 C164 C165 65(6) .
C163 C164 C165 C166 -59(8) .
C164 C165 C166 C161 46(8) .
C166 C161 C162 C163 52(7) .
N1 C301 C302 C303 164(4) .
N1 C309 C310 C311 172(5) .
C301 N1 C301 C302 55(3) 3_656
C301 N1 C309 C310 179(4) 3_656
C301 N1 C309 C310 -56(5) .
C309 N1 C301 C302 179(3) 3_656
C309 N1 C301 C302 -63(5) .
C309 N1 C309 C310 58(3) 3_656
C309 C310 C311 C312 175(6) .
N2 C201 C202 C203 -172(4) .
N2 C209 C210 C211 -168(5) .
C201 N2 C201 C202 50(3) 8_455
C201 N2 C209 C210 178(4) .
C201 N2 C209 C210 -54(5) 8_455
C201 C202 C203 C204 177(5) .
C209 N2 C201 C202 171(4) .
C209 N2 C201 C202 -69(5) 8_455
C209 N2 C209 C210 61(3) 8_455
C209 C210 C211 C212 172(7) .
C205 C204 C203 C202 180(6) .
